data_1513422
loop_
_publ_author_name
'V\'eron, Anna C'
'Zhang, Hui'
'Linden, Anthony'
'N\"uesch, Frank'
'Heier, Jakob'
'Hany, Roland'
'Geiger, Thomas'

_publ_section_title
;
 NIR-Absorbing Heptamethine Dyes with Tailor-Made Counterions for
 Application in Light to Energy Conversion.
;
_journal_issue 4
_journal_name_full 'Organic letters'
_journal_page_first 1044
_journal_page_last 1047
_journal_paper_doi 10.1021/ol4034385
_journal_volume 16
_journal_year 2014
_chemical_absolute_configuration ad
_chemical_formula_moiety 'C34 H40 Cl N2 +, F6 P -'
_chemical_formula_sum 'C34 H40 Cl F6 N2 P'
_chemical_formula_weight 657.12
_chemical_name_systematic
;
  ?
;
_space_group_crystal_system monoclinic
_space_group_IT_number 7
_space_group_name_Hall 'P -2yac'
_space_group_name_H-M_alt 'P 1 n 1'
_symmetry_space_group_name_Hall 'P -2yac'
_symmetry_space_group_name_H-M 'P 1 n 1'
_atom_sites_solution_hydrogens geom
_audit_creation_method SHELXL-2013
_cell_angle_alpha 90
_cell_angle_beta 94.948(3)
_cell_angle_gamma 90
_cell_formula_units_Z 8
_cell_length_a 8.4401(3)
_cell_length_b 24.4463(15)
_cell_length_c 31.1399(11)
_cell_measurement_reflns_used 8185
_cell_measurement_temperature 160(2)
_cell_measurement_theta_max 27.1700
_cell_measurement_theta_min 2.4430
_cell_volume 6401.1(5)
_computing_cell_refinement 'CrysAlisPro, Version 1.171.36.28 (Agilent Technologies, 2013)'
_computing_data_collection 'CrysAlisPro, Version 1.171.36.28 (Agilent Technologies, 2013)'
_computing_data_reduction 'CrysAlisPro, Version 1.171.36.28 (Agilent Technologies, 2013)'
_computing_molecular_graphics 'ORTEPII (Johnson, 1976)'
_computing_publication_material 'SHELXL-2013 and PLATON (Spek, 2013)'
_computing_structure_refinement 'SHELXL-2013 (Sheldrick, 2008)'
_computing_structure_solution 'SHELXS-2013 (Sheldrick, 2008)'
_diffrn_ambient_temperature 160(2)
_diffrn_detector 'Atlas CCD camera on \k goniostat'
_diffrn_detector_area_resol_mean 10.3801
_diffrn_measured_fraction_theta_full 0.999
_diffrn_measured_fraction_theta_max 0.930
_diffrn_measurement_device_type 'Oxford Diffraction SuperNova, dual radiation diffractometer'
_diffrn_measurement_method '\w scans'
_diffrn_radiation_monochromator mirror
_diffrn_radiation_source 'SuperNova (Mo) X-ray Source'
_diffrn_radiation_type 'Mo K\a'
_diffrn_radiation_wavelength 0.71073
_diffrn_reflns_av_unetI/netI 0.0328
_diffrn_reflns_Laue_measured_fraction_full 0.999
_diffrn_reflns_Laue_measured_fraction_max 0.930
_diffrn_reflns_limit_h_max 10
_diffrn_reflns_limit_h_min -10
_diffrn_reflns_limit_k_max 32
_diffrn_reflns_limit_k_min -32
_diffrn_reflns_limit_l_max 38
_diffrn_reflns_limit_l_min -40
_diffrn_reflns_number 15439
_diffrn_reflns_point_group_measured_fraction_full 0.747
_diffrn_reflns_point_group_measured_fraction_max 0.687
_diffrn_reflns_theta_full 25.242
_diffrn_reflns_theta_max 27.912
_diffrn_reflns_theta_min 2.121
_exptl_absorpt_coefficient_mu 0.231
_exptl_absorpt_correction_T_max 1.00000
_exptl_absorpt_correction_T_min 0.65383
_exptl_absorpt_correction_type multi-scan
_exptl_absorpt_process_details
;
Empirical absorption correction using spherical harmonics,
  implemented in SCALE3 ABSPACK scaling algorithm.
CrysAlisPro, Version 1.171.36.28 (Agilent Technologies, 2013)
;
_exptl_crystal_colour pale-green
_exptl_crystal_density_diffrn 1.364
_exptl_crystal_description needle
_exptl_crystal_F_000 2752
_exptl_crystal_size_max 0.40
_exptl_crystal_size_mid 0.10
_exptl_crystal_size_min 0.10
_refine_diff_density_max 0.508
_refine_diff_density_min -0.634
_refine_diff_density_rms 0.073
_refine_ls_abs_structure_details
;
  Classical Flack method preferred over Parsons because s.u. lower.
  Flack & Bernardinelli (1999; 2000).
;
_refine_ls_abs_structure_Flack 0.42(6)
_refine_ls_extinction_method none
_refine_ls_goodness_of_fit_ref 1.010
_refine_ls_hydrogen_treatment constr
_refine_ls_matrix_type full
_refine_ls_number_parameters 1610
_refine_ls_number_reflns 15439
_refine_ls_number_restraints 2
_refine_ls_restrained_S_all 1.010
_refine_ls_R_factor_all 0.0696
_refine_ls_R_factor_gt 0.0559
_refine_ls_shift/su_max 0.000
_refine_ls_shift/su_mean 0.000
_refine_ls_structure_factor_coef Fsqd
_refine_ls_weighting_details 'w=1/[\s^2^(Fo^2^)+(0.0924P)^2^+3.8130P] where P=(Fo^2^+2Fc^2^)/3'
_refine_ls_weighting_scheme calc
_refine_ls_wR_factor_gt 0.1377
_refine_ls_wR_factor_ref 0.1467
_reflns_Friedel_coverage 0.475
_reflns_Friedel_fraction_full 0.494
_reflns_Friedel_fraction_max 0.443
_reflns_number_gt 13362
_reflns_number_total 15439
_reflns_threshold_expression 'I > 2\s(I)'
_cod_data_source_file ol4034385_si_001.cif
_cod_data_source_block 2
_cod_database_code 1513422
_shelx_space_group_comment
;
The symmetry employed for this shelxl refinement is uniquely defined
by the following loop, which should always be used as a source of
symmetry information in preference to the above space-group names.
They are only intended as comments.
;
_shelxl_version_number 2013-3

loop_
_space_group_symop_operation_xyz
'x, y, z'
'x+1/2, -y, z+1/2'

loop_
_atom_site_label
_atom_site_type_symbol
_atom_site_fract_x
_atom_site_fract_y
_atom_site_fract_z
_atom_site_U_iso_or_equiv
_atom_site_adp_type
_atom_site_occupancy
_atom_site_site_symmetry_order
_atom_site_calc_flag
_atom_site_refinement_flags_posn
_atom_site_refinement_flags_adp
Cl1 Cl 0.8522(3) 0.53944(10) 0.20334(7) 0.0440(6) Uani 1 1 d . .
N1 N 1.4297(8) 0.5321(2) 0.35303(18) 0.0273(13) Uani 1 1 d . .
N2 N 0.1538(9) 0.4317(3) 0.1541(2) 0.0388(18) Uani 1 1 d . .
C1 C 1.3156(10) 0.5412(3) 0.3210(2) 0.0265(16) Uani 1 1 d . .
C2 C 1.3730(9) 0.5867(3) 0.2921(2) 0.0239(16) Uani 1 1 d . .
C3 C 1.5413(9) 0.5936(3) 0.3109(2) 0.0242(16) Uani 1 1 d . .
C4 C 1.6616(10) 0.6262(4) 0.2972(3) 0.0347(19) Uani 1 1 d . .
H4 H 1.6437 0.6495 0.2728 0.042 Uiso 1 1 calc R U
C5 C 1.8095(10) 0.6234(3) 0.3206(3) 0.0354(19) Uani 1 1 d . .
H5 H 1.8937 0.6458 0.3123 0.042 Uiso 1 1 calc R U
C6 C 1.8376(10) 0.5888(3) 0.3558(3) 0.0346(19) Uani 1 1 d . .
H6 H 1.9411 0.5871 0.3704 0.042 Uiso 1 1 calc R U
C7 C 1.7174(10) 0.5570(3) 0.3700(2) 0.0306(17) Uani 1 1 d . .
H7 H 1.7345 0.5342 0.3947 0.037 Uiso 1 1 calc R U
C8 C 1.5691(10) 0.5599(3) 0.3463(2) 0.0282(16) Uani 1 1 d . .
C9 C 1.4173(9) 0.4937(3) 0.3893(2) 0.0330(17) Uani 1 1 d . .
H9A H 1.3077 0.4944 0.3983 0.040 Uiso 1 1 calc R U
H9B H 1.4906 0.5053 0.4142 0.040 Uiso 1 1 calc R U
C10 C 1.4585(12) 0.4361(4) 0.3764(3) 0.049(2) Uani 1 1 d . .
H10A H 1.3928 0.4258 0.3502 0.074 Uiso 1 1 calc R U
H10B H 1.4383 0.4107 0.3997 0.074 Uiso 1 1 calc R U
H10C H 1.5711 0.4344 0.3710 0.074 Uiso 1 1 calc R U
C11 C 1.2769(9) 0.6383(3) 0.2984(3) 0.0351(18) Uani 1 1 d . .
H11A H 1.2872 0.6485 0.3290 0.053 Uiso 1 1 calc R U
H11B H 1.1648 0.6316 0.2891 0.053 Uiso 1 1 calc R U
H11C H 1.3170 0.6681 0.2813 0.053 Uiso 1 1 calc R U
C12 C 1.3687(10) 0.5713(4) 0.2445(3) 0.038(2) Uani 1 1 d . .
H12A H 1.4100 0.6017 0.2283 0.058 Uiso 1 1 calc R U
H12B H 1.2589 0.5635 0.2334 0.058 Uiso 1 1 calc R U
H12C H 1.4345 0.5388 0.2413 0.058 Uiso 1 1 calc R U
C13 C 1.1731(10) 0.5113(3) 0.3177(2) 0.0325(18) Uani 1 1 d . .
H13 H 1.1547 0.4859 0.3398 0.039 Uiso 1 1 calc R U
C14 C 1.0588(9) 0.5174(3) 0.2838(2) 0.0273(16) Uani 1 1 d . .
H14 H 1.0725 0.5458 0.2636 0.033 Uiso 1 1 calc R U
C15 C 0.9231(9) 0.4841(3) 0.2771(3) 0.0280(17) Uani 1 1 d . .
C16 C 0.8130(10) 0.4909(3) 0.2420(2) 0.0278(17) Uani 1 1 d . .
C17 C 0.6704(9) 0.4599(3) 0.2337(3) 0.0287(17) Uani 1 1 d . .
C18 C 0.6326(11) 0.4217(4) 0.2699(3) 0.051(3) Uani 1 1 d . .
H18A H 0.5727 0.4421 0.2906 0.061 Uiso 1 1 calc R U
H18B H 0.5638 0.3917 0.2577 0.061 Uiso 1 1 calc R U
C19 C 0.7757(12) 0.3983(4) 0.2926(4) 0.063(3) Uani 1 1 d . .
H19A H 0.8268 0.3735 0.2728 0.075 Uiso 1 1 calc R U
H19B H 0.7443 0.3760 0.3170 0.075 Uiso 1 1 calc R U
C20 C 0.8958(9) 0.4406(3) 0.3097(2) 0.0328(18) Uani 1 1 d . .
H20A H 0.8581 0.4579 0.3356 0.039 Uiso 1 1 calc R U
H20B H 0.9980 0.4221 0.3183 0.039 Uiso 1 1 calc R U
C21 C 0.5651(10) 0.4663(3) 0.1980(3) 0.0308(18) Uani 1 1 d . .
H21 H 0.5975 0.4891 0.1756 0.037 Uiso 1 1 calc R U
C22 C 0.4149(10) 0.4424(4) 0.1915(3) 0.034(2) Uani 1 1 d . .
H22 H 0.3863 0.4170 0.2126 0.041 Uiso 1 1 calc R U
C23 C 0.3056(10) 0.4522(3) 0.1576(3) 0.0310(18) Uani 1 1 d . .
C24 C 0.3261(10) 0.4878(3) 0.1175(2) 0.0287(17) Uani 1 1 d . .
C25 C 0.1695(10) 0.4776(4) 0.0910(3) 0.0328(19) Uani 1 1 d . .
C26 C 0.1140(10) 0.4967(4) 0.0513(3) 0.038(2) Uani 1 1 d . .
H26 H 0.1796 0.5188 0.0351 0.045 Uiso 1 1 calc R U
C27 C -0.0402(11) 0.4835(4) 0.0350(3) 0.041(2) Uani 1 1 d . .
H27 H -0.0804 0.4964 0.0074 0.049 Uiso 1 1 calc R U
C28 C -0.1340(11) 0.4514(4) 0.0591(3) 0.046(2) Uani 1 1 d . .
H28 H -0.2385 0.4425 0.0474 0.055 Uiso 1 1 calc R U
C29 C -0.0827(11) 0.4319(4) 0.0995(3) 0.046(2) Uani 1 1 d . .
H29 H -0.1487 0.4103 0.1160 0.055 Uiso 1 1 calc R U
C30 C 0.0725(10) 0.4458(4) 0.1144(3) 0.038(2) Uani 1 1 d . .
C31 C 0.0751(11) 0.4014(4) 0.1891(3) 0.041(2) Uani 1 1 d . .
H31A H 0.1272 0.4114 0.2177 0.050 Uiso 1 1 calc R U
H31B H -0.0384 0.4119 0.1883 0.050 Uiso 1 1 calc R U
C32 C 0.0878(15) 0.3439(5) 0.1827(4) 0.063(3) Uani 1 1 d . .
H32A H 0.0431 0.3345 0.1535 0.094 Uiso 1 1 calc R U
H32B H 0.0290 0.3246 0.2039 0.094 Uiso 1 1 calc R U
H32C H 0.2000 0.3331 0.1863 0.094 Uiso 1 1 calc R U
C33 C 0.3384(11) 0.5484(3) 0.1291(3) 0.037(2) Uani 1 1 d . .
H33A H 0.3344 0.5703 0.1026 0.055 Uiso 1 1 calc R U
H33B H 0.4391 0.5553 0.1463 0.055 Uiso 1 1 calc R U
H33C H 0.2496 0.5587 0.1457 0.055 Uiso 1 1 calc R U
C34 C 0.4640(10) 0.4691(4) 0.0931(3) 0.037(2) Uani 1 1 d . .
H34A H 0.4570 0.4294 0.0885 0.056 Uiso 1 1 calc R U
H34B H 0.5644 0.4779 0.1098 0.056 Uiso 1 1 calc R U
H34C H 0.4595 0.4877 0.0651 0.056 Uiso 1 1 calc R U
Cl2 Cl 0.9506(3) 0.28392(10) 0.06954(7) 0.0464(6) Uani 1 1 d . .
N3 N 0.3694(8) 0.2821(2) -0.0804(2) 0.0298(14) Uani 1 1 d . .
N4 N 1.6525(8) 0.1739(3) 0.1100(2) 0.0338(16) Uani 1 1 d . .
C41 C 0.4821(9) 0.2925(3) -0.0483(2) 0.0286(17) Uani 1 1 d . .
C42 C 0.4313(9) 0.3367(3) -0.0192(2) 0.0280(17) Uani 1 1 d . .
C43 C 0.2594(10) 0.3456(3) -0.0380(3) 0.0300(18) Uani 1 1 d . .
C44 C 0.1405(11) 0.3769(3) -0.0238(3) 0.0365(19) Uani 1 1 d . .
H44 H 0.1594 0.3987 0.0014 0.044 Uiso 1 1 calc R U
C45 C -0.0067(11) 0.3764(4) -0.0463(3) 0.040(2) Uani 1 1 d . .
H45 H -0.0886 0.3996 -0.0377 0.048 Uiso 1 1 calc R U
C46 C -0.0362(10) 0.3420(3) -0.0817(3) 0.035(2) Uani 1 1 d . .
H46 H -0.1399 0.3409 -0.0962 0.042 Uiso 1 1 calc R U
C47 C 0.0809(9) 0.3094(3) -0.0962(2) 0.0283(16) Uani 1 1 d . .
H47 H 0.0615 0.2862 -0.1205 0.034 Uiso 1 1 calc R U
C48 C 0.2285(9) 0.3126(3) -0.0733(2) 0.0262(16) Uani 1 1 d . .
C49 C 0.3820(9) 0.2460(3) -0.1175(2) 0.0303(16) Uani 1 1 d . .
H49A H 0.4926 0.2469 -0.1257 0.036 Uiso 1 1 calc R U
H49B H 0.3116 0.2599 -0.1422 0.036 Uiso 1 1 calc R U
C50 C 0.3373(11) 0.1879(3) -0.1083(3) 0.040(2) Uani 1 1 d . .
H50A H 0.3932 0.1761 -0.0809 0.060 Uiso 1 1 calc R U
H50B H 0.3672 0.1641 -0.1316 0.060 Uiso 1 1 calc R U
H50C H 0.2222 0.1856 -0.1062 0.060 Uiso 1 1 calc R U
C51 C 0.4369(10) 0.3211(4) 0.0288(3) 0.035(2) Uani 1 1 d . .
H51A H 0.5449 0.3266 0.0423 0.053 Uiso 1 1 calc R U
H51B H 0.4066 0.2826 0.0315 0.053 Uiso 1 1 calc R U
H51C H 0.3626 0.3442 0.0432 0.053 Uiso 1 1 calc R U
C52 C 0.5299(10) 0.3885(3) -0.0252(2) 0.0332(17) Uani 1 1 d . .
H52A H 0.5148 0.4004 -0.0553 0.050 Uiso 1 1 calc R U
H52B H 0.6426 0.3806 -0.0176 0.050 Uiso 1 1 calc R U
H52C H 0.4950 0.4176 -0.0065 0.050 Uiso 1 1 calc R U
C53 C 0.6252(10) 0.2621(3) -0.0451(2) 0.0296(17) Uani 1 1 d . .
H53 H 0.6419 0.2371 -0.0677 0.036 Uiso 1 1 calc R U
C54 C 0.7420(10) 0.2660(3) -0.0115(3) 0.0308(18) Uani 1 1 d . .
H54 H 0.7307 0.2935 0.0096 0.037 Uiso 1 1 calc R U
C55 C 0.8759(9) 0.2324(3) -0.0064(2) 0.0255(16) Uani 1 1 d . .
C56 C 0.9906(10) 0.2366(3) 0.0298(3) 0.0292(17) Uani 1 1 d . .
C57 C 1.1323(10) 0.2072(3) 0.0351(3) 0.0301(18) Uani 1 1 d . .
C58 C 1.1669(11) 0.1704(4) -0.0012(3) 0.052(3) Uani 1 1 d . .
H58A H 1.2402 0.1411 0.0099 0.063 Uiso 1 1 calc R U
H58B H 1.2210 0.1917 -0.0227 0.063 Uiso 1 1 calc R U
C59 C 1.0167(11) 0.1446(3) -0.0233(3) 0.040(2) Uani 1 1 d . .
H59A H 1.0445 0.1219 -0.0479 0.048 Uiso 1 1 calc R U
H59B H 0.9667 0.1205 -0.0027 0.048 Uiso 1 1 calc R U
C60 C 0.9008(10) 0.1890(3) -0.0392(3) 0.0347(19) Uani 1 1 d . .
H60A H 0.9404 0.2065 -0.0649 0.042 Uiso 1 1 calc R U
H60B H 0.7970 0.1718 -0.0483 0.042 Uiso 1 1 calc R U
C61 C 1.2401(10) 0.2128(3) 0.0708(3) 0.0292(17) Uani 1 1 d . .
H61 H 1.2114 0.2355 0.0936 0.035 Uiso 1 1 calc R U
C62 C 1.3902(10) 0.1870(3) 0.0756(3) 0.0305(18) Uani 1 1 d . .
H62 H 1.4154 0.1620 0.0538 0.037 Uiso 1 1 calc R U
C63 C 1.5028(10) 0.1955(3) 0.1097(3) 0.0297(18) Uani 1 1 d . .
C64 C 1.4915(9) 0.2278(3) 0.1514(3) 0.0262(16) Uani 1 1 d . .
C65 C 1.6499(10) 0.2166(4) 0.1754(3) 0.0318(18) Uani 1 1 d . .
C66 C 1.7134(10) 0.2325(4) 0.2157(3) 0.038(2) Uani 1 1 d . .
H66 H 1.6526 0.2538 0.2338 0.045 Uiso 1 1 calc R U
C67 C 1.8680(11) 0.2169(4) 0.2296(3) 0.040(2) Uani 1 1 d . .
H67 H 1.9142 0.2286 0.2570 0.049 Uiso 1 1 calc R U
C68 C 1.9542(10) 0.1846(4) 0.2040(3) 0.041(2) Uani 1 1 d . .
H68 H 2.0581 0.1734 0.2146 0.050 Uiso 1 1 calc R U
C69 C 1.8944(10) 0.1678(4) 0.1634(3) 0.040(2) Uani 1 1 d . .
H69 H 1.9547 0.1456 0.1458 0.048 Uiso 1 1 calc R U
C70 C 1.7411(10) 0.1852(3) 0.1495(3) 0.0321(18) Uani 1 1 d . .
C71 C 1.7178(11) 0.1427(4) 0.0757(3) 0.044(2) Uani 1 1 d . .
H71A H 1.8318 0.1518 0.0748 0.053 Uiso 1 1 calc R U
H71B H 1.6618 0.1529 0.0476 0.053 Uiso 1 1 calc R U
C72 C 1.7005(13) 0.0816(4) 0.0827(4) 0.047(2) Uani 1 1 d . .
H72A H 1.7631 0.0709 0.1094 0.071 Uiso 1 1 calc R U
H72B H 1.7389 0.0617 0.0583 0.071 Uiso 1 1 calc R U
H72C H 1.5883 0.0727 0.0850 0.071 Uiso 1 1 calc R U
C73 C 1.3538(10) 0.2081(4) 0.1765(3) 0.0340(19) Uani 1 1 d . .
H73A H 1.3579 0.1681 0.1791 0.051 Uiso 1 1 calc R U
H73B H 1.2525 0.2189 0.1612 0.051 Uiso 1 1 calc R U
H73C H 1.3631 0.2245 0.2053 0.051 Uiso 1 1 calc R U
C74 C 1.4816(11) 0.2894(3) 0.1418(3) 0.0355(19) Uani 1 1 d . .
H74A H 1.4922 0.3099 0.1690 0.053 Uiso 1 1 calc R U
H74B H 1.3787 0.2979 0.1262 0.053 Uiso 1 1 calc R U
H74C H 1.5674 0.2999 0.1242 0.053 Uiso 1 1 calc R U
Cl3 Cl 0.4849(2) 0.20985(9) 0.55703(7) 0.0400(5) Uani 1 1 d . .
N5 N -0.1260(7) 0.2455(2) 0.4215(2) 0.0266(13) Uani 1 1 d . .
N6 N 1.1779(8) 0.3145(3) 0.6155(2) 0.0278(14) Uani 1 1 d . .
C81 C -0.0033(10) 0.2294(3) 0.4484(2) 0.0268(16) Uani 1 1 d . .
C82 C -0.0416(9) 0.1760(3) 0.4695(2) 0.0247(16) Uani 1 1 d . .
C83 C -0.2157(9) 0.1689(3) 0.4519(3) 0.0283(16) Uani 1 1 d . .
C84 C -0.3275(11) 0.1297(4) 0.4607(3) 0.038(2) Uani 1 1 d . .
H84 H -0.3018 0.1008 0.4805 0.045 Uiso 1 1 calc R U
C85 C -0.4770(11) 0.1345(4) 0.4396(3) 0.044(2) Uani 1 1 d . .
H85 H -0.5561 0.1084 0.4451 0.053 Uiso 1 1 calc R U
C86 C -0.5152(10) 0.1761(4) 0.4107(3) 0.039(2) Uani 1 1 d . .
H86 H -0.6195 0.1776 0.3966 0.047 Uiso 1 1 calc R U
C87 C -0.4078(10) 0.2151(3) 0.4018(3) 0.0334(18) Uani 1 1 d . .
H87 H -0.4345 0.2436 0.3817 0.040 Uiso 1 1 calc R U
C88 C -0.2570(10) 0.2111(3) 0.4234(3) 0.0315(18) Uani 1 1 d . .
C89 C -0.1295(10) 0.2905(3) 0.3899(2) 0.0323(18) Uani 1 1 d . .
H89A H -0.0462 0.3177 0.3990 0.039 Uiso 1 1 calc R U
H89B H -0.2340 0.3091 0.3885 0.039 Uiso 1 1 calc R U
C90 C -0.1013(11) 0.2680(4) 0.3464(3) 0.049(2) Uani 1 1 d . .
H90A H -0.0027 0.2467 0.3485 0.073 Uiso 1 1 calc R U
H90B H -0.0923 0.2983 0.3261 0.073 Uiso 1 1 calc R U
H90C H -0.1905 0.2445 0.3361 0.073 Uiso 1 1 calc R U
C91 C -0.0282(10) 0.1761(4) 0.5189(3) 0.037(2) Uani 1 1 d . .
H91A H -0.0743 0.2099 0.5292 0.056 Uiso 1 1 calc R U
H91B H 0.0841 0.1738 0.5298 0.056 Uiso 1 1 calc R U
H91C H -0.0856 0.1445 0.5292 0.056 Uiso 1 1 calc R U
C92 C 0.0615(10) 0.1304(3) 0.4520(3) 0.0373(19) Uani 1 1 d . .
H92A H 0.0249 0.0948 0.4616 0.056 Uiso 1 1 calc R U
H92B H 0.1728 0.1359 0.4630 0.056 Uiso 1 1 calc R U
H92C H 0.0524 0.1317 0.4205 0.056 Uiso 1 1 calc R U
C93 C 0.1389(9) 0.2597(3) 0.4540(3) 0.0315(17) Uani 1 1 d . .
H93 H 0.1475 0.2912 0.4365 0.038 Uiso 1 1 calc R U
C94 C 0.2654(9) 0.2470(3) 0.4826(2) 0.0252(16) Uani 1 1 d . .
H94 H 0.2602 0.2135 0.4980 0.030 Uiso 1 1 calc R U
C95 C 0.4018(9) 0.2789(3) 0.4913(2) 0.0236(16) Uani 1 1 d . .
C96 C 0.5180(9) 0.2663(3) 0.5244(3) 0.0255(16) Uani 1 1 d . .
C97 C 0.6625(9) 0.2946(3) 0.5332(3) 0.0254(16) Uani 1 1 d . .
C98 C 0.6928(10) 0.3411(3) 0.5032(3) 0.0333(18) Uani 1 1 d . .
H98A H 0.7649 0.3679 0.5187 0.040 Uiso 1 1 calc R U
H98B H 0.7465 0.3268 0.4785 0.040 Uiso 1 1 calc R U
C99 C 0.5415(10) 0.3693(3) 0.4868(3) 0.0327(18) Uani 1 1 d . .
H99A H 0.5664 0.3982 0.4661 0.039 Uiso 1 1 calc R U
H99B H 0.4939 0.3871 0.5112 0.039 Uiso 1 1 calc R U
C100 C 0.4225(9) 0.3300(3) 0.4647(3) 0.0291(17) Uani 1 1 d . .
H10D H 0.4584 0.3194 0.4364 0.035 Uiso 1 1 calc R U
H10E H 0.3186 0.3487 0.4594 0.035 Uiso 1 1 calc R U
C101 C 0.7676(9) 0.2831(3) 0.5677(3) 0.0264(16) Uani 1 1 d . .
H101 H 0.7360 0.2571 0.5880 0.032 Uiso 1 1 calc R U
C102 C 0.9208(9) 0.3070(3) 0.5757(3) 0.0284(17) Uani 1 1 d . .
H102 H 0.9544 0.3323 0.5552 0.034 Uiso 1 1 calc R U
C103 C 1.0245(9) 0.2954(3) 0.6117(3) 0.0275(17) Uani 1 1 d . .
C104 C 0.9948(10) 0.2633(3) 0.6519(3) 0.0276(17) Uani 1 1 d . .
C105 C 1.1477(10) 0.2726(3) 0.6795(3) 0.0277(17) Uani 1 1 d . .
C106 C 1.1951(11) 0.2560(4) 0.7208(3) 0.039(2) Uani 1 1 d . .
H106 H 1.1257 0.2351 0.7368 0.047 Uiso 1 1 calc R U
C107 C 1.3457(11) 0.2701(4) 0.7388(3) 0.043(2) Uani 1 1 d . .
H107 H 1.3789 0.2593 0.7675 0.051 Uiso 1 1 calc R U
C108 C 1.4459(10) 0.2992(4) 0.7158(3) 0.042(2) Uani 1 1 d . .
H108 H 1.5495 0.3073 0.7287 0.051 Uiso 1 1 calc R U
C109 C 1.4029(10) 0.3177(3) 0.6741(3) 0.039(2) Uani 1 1 d . .
H109 H 1.4731 0.3391 0.6588 0.047 Uiso 1 1 calc R U
C110 C 1.2507(10) 0.3032(3) 0.6558(3) 0.0301(18) Uani 1 1 d . .
C111 C 1.2542(10) 0.3440(3) 0.5827(3) 0.0343(19) Uani 1 1 d . .
H11D H 1.2113 0.3307 0.5540 0.041 Uiso 1 1 calc R U
H11E H 1.3695 0.3359 0.5859 0.041 Uiso 1 1 calc R U
C112 C 1.2311(12) 0.4070(3) 0.5844(3) 0.041(2) Uani 1 1 d . .
H11F H 1.1174 0.4155 0.5835 0.062 Uiso 1 1 calc R U
H11G H 1.2763 0.4240 0.5597 0.062 Uiso 1 1 calc R U
H11H H 1.2852 0.4213 0.6112 0.062 Uiso 1 1 calc R U
C113 C 0.9827(11) 0.2016(3) 0.6416(3) 0.0340(19) Uani 1 1 d . .
H11I H 1.0773 0.1900 0.6279 0.051 Uiso 1 1 calc R U
H11J H 0.8876 0.1948 0.6220 0.051 Uiso 1 1 calc R U
H11K H 0.9754 0.1810 0.6683 0.051 Uiso 1 1 calc R U
C114 C 0.8514(11) 0.2844(4) 0.6742(3) 0.0353(19) Uani 1 1 d . .
H11L H 0.8479 0.2662 0.7022 0.053 Uiso 1 1 calc R U
H11M H 0.7533 0.2766 0.6561 0.053 Uiso 1 1 calc R U
H11N H 0.8615 0.3240 0.6786 0.053 Uiso 1 1 calc R U
Cl4 Cl 0.2933(3) -0.03533(9) 0.70680(7) 0.0427(6) Uani 1 1 d . .
N7 N -0.4021(7) 0.0733(3) 0.6550(2) 0.0249(13) Uani 1 1 d . .
N8 N 0.9075(8) -0.0043(2) 0.8423(2) 0.0281(13) Uani 1 1 d . .
C121 C -0.2510(9) 0.0524(3) 0.6576(3) 0.0239(15) Uani 1 1 d . .
C122 C -0.2311(9) 0.0200(3) 0.6159(2) 0.0245(16) Uani 1 1 d . .
C123 C -0.3847(9) 0.0330(3) 0.5898(3) 0.0253(16) Uani 1 1 d . .
C124 C -0.4383(11) 0.0186(4) 0.5480(3) 0.037(2) Uani 1 1 d . .
H124 H -0.3716 -0.0014 0.5306 0.045 Uiso 1 1 calc R U
C125 C -0.5888(11) 0.0335(4) 0.5319(3) 0.041(2) Uani 1 1 d . .
H125 H -0.6263 0.0238 0.5033 0.050 Uiso 1 1 calc R U
C126 C -0.6865(10) 0.0627(4) 0.5576(3) 0.0371(19) Uani 1 1 d . .
H126 H -0.7912 0.0720 0.5463 0.045 Uiso 1 1 calc R U
C127 C -0.6355(9) 0.0788(3) 0.5993(3) 0.0316(18) Uani 1 1 d . .
H127 H -0.7014 0.0994 0.6165 0.038 Uiso 1 1 calc R U
C128 C -0.4829(9) 0.0631(3) 0.6143(2) 0.0254(16) Uani 1 1 d . .
C129 C -0.4689(9) 0.1058(3) 0.6884(3) 0.0285(17) Uani 1 1 d . .
H12D H -0.4222 0.0934 0.7170 0.034 Uiso 1 1 calc R U
H12E H -0.5851 0.0995 0.6870 0.034 Uiso 1 1 calc R U
C130 C -0.4383(14) 0.1651(4) 0.6837(4) 0.050(3) Uani 1 1 d . .
H13A H -0.3263 0.1729 0.6925 0.075 Uiso 1 1 calc R U
H13B H -0.5059 0.1858 0.7019 0.075 Uiso 1 1 calc R U
H13C H -0.4624 0.1759 0.6535 0.075 Uiso 1 1 calc R U
C131 C -0.0895(9) 0.0418(4) 0.5934(3) 0.035(2) Uani 1 1 d . .
H13D H -0.0837 0.0226 0.5659 0.052 Uiso 1 1 calc R U
H13E H 0.0089 0.0356 0.6118 0.052 Uiso 1 1 calc R U
H13F H -0.1032 0.0811 0.5880 0.052 Uiso 1 1 calc R U
C132 C -0.2178(11) -0.0416(3) 0.6251(3) 0.0323(18) Uani 1 1 d . .
H13G H -0.3056 -0.0530 0.6417 0.048 Uiso 1 1 calc R U
H13H H -0.1163 -0.0493 0.6417 0.048 Uiso 1 1 calc R U
H13I H -0.2233 -0.0617 0.5978 0.048 Uiso 1 1 calc R U
C133 C -0.1437(10) 0.0619(3) 0.6921(2) 0.0274(16) Uani 1 1 d . .
H133 H -0.1743 0.0863 0.7136 0.033 Uiso 1 1 calc R U
C134 C 0.0092(9) 0.0384(3) 0.6983(2) 0.0260(16) Uani 1 1 d . .
H134 H 0.0383 0.0127 0.6775 0.031 Uiso 1 1 calc R U
C135 C 0.1185(9) 0.0499(3) 0.7320(2) 0.0242(15) Uani 1 1 d . .
C136 C 0.2641(10) 0.0194(3) 0.7409(3) 0.0279(17) Uani 1 1 d . .
C137 C 0.3768(9) 0.0317(3) 0.7736(2) 0.0230(15) Uani 1 1 d . .
C138 C 0.3604(9) 0.0812(3) 0.8012(2) 0.0293(17) Uani 1 1 d . .
H13J H 0.4657 0.0988 0.8071 0.035 Uiso 1 1 calc R U
H13K H 0.3232 0.0699 0.8292 0.035 Uiso 1 1 calc R U
C139 C 0.2437(9) 0.1224(3) 0.7797(2) 0.0294(16) Uani 1 1 d . .
H13L H 0.2229 0.1517 0.8005 0.035 Uiso 1 1 calc R U
H13M H 0.2908 0.1395 0.7549 0.035 Uiso 1 1 calc R U
C140 C 0.0887(9) 0.0947(3) 0.7642(2) 0.0276(16) Uani 1 1 d . .
H14A H 0.0140 0.1220 0.7505 0.033 Uiso 1 1 calc R U
H14B H 0.0396 0.0787 0.7891 0.033 Uiso 1 1 calc R U
C141 C 0.5166(9) -0.0013(3) 0.7811(2) 0.0259(16) Uani 1 1 d . .
H141 H 0.5240 -0.0335 0.7643 0.031 Uiso 1 1 calc R U
C142 C 0.6406(9) 0.0104(3) 0.8112(2) 0.0263(16) Uani 1 1 d . .
H142 H 0.6304 0.0406 0.8300 0.032 Uiso 1 1 calc R U
C143 C 0.7836(9) -0.0205(3) 0.8153(2) 0.0251(16) Uani 1 1 d . .
C144 C 0.8234(9) -0.0735(3) 0.7936(2) 0.0265(16) Uani 1 1 d . .
C145 C 0.9945(9) -0.0821(3) 0.8102(3) 0.0260(16) Uani 1 1 d . .
C146 C 1.1023(10) -0.1213(4) 0.8006(3) 0.037(2) Uani 1 1 d . .
H146 H 1.0747 -0.1499 0.7807 0.044 Uiso 1 1 calc R U
C147 C 1.2593(11) -0.1168(4) 0.8222(3) 0.042(2) Uani 1 1 d . .
H147 H 1.3386 -0.1427 0.8162 0.051 Uiso 1 1 calc R U
C148 C 1.2955(10) -0.0761(4) 0.8510(3) 0.0357(19) Uani 1 1 d . .
H148 H 1.3999 -0.0747 0.8651 0.043 Uiso 1 1 calc R U
C149 C 1.1859(9) -0.0364(3) 0.8609(2) 0.0324(17) Uani 1 1 d . .
H149 H 1.2131 -0.0079 0.8809 0.039 Uiso 1 1 calc R U
C150 C 1.0374(8) -0.0407(3) 0.8402(2) 0.0233(15) Uani 1 1 d . .
C151 C 0.9141(10) 0.0407(3) 0.8731(2) 0.0322(17) Uani 1 1 d . .
H15A H 0.8312 0.0681 0.8643 0.039 Uiso 1 1 calc R U
H15B H 1.0192 0.0589 0.8741 0.039 Uiso 1 1 calc R U
C152 C 0.8865(10) 0.0173(4) 0.9182(3) 0.044(2) Uani 1 1 d . .
H15C H 0.8001 -0.0096 0.9154 0.066 Uiso 1 1 calc R U
H15D H 0.8578 0.0471 0.9371 0.066 Uiso 1 1 calc R U
H15E H 0.9840 -0.0004 0.9307 0.066 Uiso 1 1 calc R U
C153 C 0.8082(11) -0.0712(4) 0.7448(3) 0.037(2) Uani 1 1 d . .
H15F H 0.6993 -0.0609 0.7345 0.055 Uiso 1 1 calc R U
H15G H 0.8330 -0.1071 0.7333 0.055 Uiso 1 1 calc R U
H15H H 0.8826 -0.0439 0.7351 0.055 Uiso 1 1 calc R U
C154 C 0.7178(10) -0.1190(3) 0.8104(3) 0.0371(19) Uani 1 1 d . .
H15I H 0.6093 -0.1154 0.7967 0.056 Uiso 1 1 calc R U
H15J H 0.7164 -0.1156 0.8417 0.056 Uiso 1 1 calc R U
H15K H 0.7608 -0.1548 0.8034 0.056 Uiso 1 1 calc R U
P1 P 0.0188(3) 0.44121(9) 0.45047(7) 0.0318(4) Uani 1 1 d . .
F1 F -0.0624(10) 0.4724(3) 0.4874(2) 0.084(2) Uani 1 1 d . .
F2 F 0.1000(7) 0.4104(2) 0.41296(17) 0.0535(14) Uani 1 1 d . .
F3 F 0.0114(8) 0.4940(2) 0.4212(2) 0.0507(15) Uani 1 1 d . .
F4 F 0.0313(8) 0.3870(2) 0.4785(2) 0.0584(16) Uani 1 1 d . .
F5 F 0.1874(7) 0.4596(3) 0.4705(2) 0.077(2) Uani 1 1 d . .
F6 F -0.1510(7) 0.4231(3) 0.4298(2) 0.0620(18) Uani 1 1 d . .
P2 P 0.3385(3) 0.29454(10) 0.30114(8) 0.0391(5) Uani 1 1 d . .
F7 F 0.2868(8) 0.2731(4) 0.3453(2) 0.092(3) Uani 1 1 d . .
F8 F 0.3962(7) 0.3131(2) 0.25585(18) 0.0630(16) Uani 1 1 d . .
F9 F 0.2438(9) 0.3495(3) 0.3030(3) 0.096(3) Uani 1 1 d . .
F10 F 0.4411(8) 0.2403(2) 0.2979(2) 0.0703(18) Uani 1 1 d . .
F11 F 0.4893(7) 0.3234(2) 0.3261(2) 0.0566(16) Uani 1 1 d . .
F12 F 0.1892(7) 0.2649(3) 0.27585(18) 0.0680(18) Uani 1 1 d . .
P3 P 0.2763(2) 0.80666(9) 0.32025(7) 0.0321(4) Uani 1 1 d . .
F13 F 0.1962(7) 0.8380(2) 0.35779(17) 0.0544(14) Uani 1 1 d . .
F14 F 0.3591(9) 0.7763(3) 0.2833(2) 0.081(2) Uani 1 1 d . .
F15 F 0.2582(7) 0.8600(2) 0.2907(2) 0.0558(16) Uani 1 1 d . .
F16 F 0.2933(8) 0.7532(2) 0.3502(2) 0.0557(16) Uani 1 1 d . .
F17 F 0.4441(7) 0.8285(3) 0.3394(2) 0.0642(18) Uani 1 1 d . .
F18 F 0.1064(7) 0.7867(3) 0.3018(2) 0.079(2) Uani 1 1 d . .
P4 P 0.9428(3) 0.95929(9) 0.46329(8) 0.0355(5) Uani 1 1 d . .
F19 F 0.7961(7) 0.9283(2) 0.4384(2) 0.0552(16) Uani 1 1 d . .
F20 F 1.0863(7) 0.9910(2) 0.48729(19) 0.0630(16) Uani 1 1 d . .
F21 F 0.8858(7) 0.9406(2) 0.50904(18) 0.0607(15) Uani 1 1 d . .
F22 F 0.9947(8) 0.9799(3) 0.4184(2) 0.0655(19) Uani 1 1 d . .
F23 F 0.8325(7) 1.0124(2) 0.4652(2) 0.0670(17) Uani 1 1 d . .
F24 F 1.0482(8) 0.9068(2) 0.4620(3) 0.077(2) Uani 1 1 d . .

loop_
_atom_site_aniso_label
_atom_site_aniso_U_11
_atom_site_aniso_U_22
_atom_site_aniso_U_33
_atom_site_aniso_U_23
_atom_site_aniso_U_13
_atom_site_aniso_U_12
Cl1 0.0432(12) 0.0482(12) 0.0375(10) 0.0204(9) -0.0137(9) -0.0189(10)
N1 0.036(4) 0.023(3) 0.022(3) 0.001(2) -0.004(3) -0.009(3)
N2 0.031(4) 0.048(4) 0.036(4) 0.008(3) -0.005(3) -0.008(3)
C1 0.035(4) 0.027(4) 0.017(3) -0.005(3) 0.001(3) -0.002(3)
C2 0.024(4) 0.022(4) 0.025(3) 0.001(3) -0.004(3) -0.002(3)
C3 0.027(4) 0.018(3) 0.027(4) 0.005(3) 0.002(3) 0.000(3)
C4 0.033(4) 0.043(5) 0.028(4) 0.004(3) 0.002(3) 0.003(4)
C5 0.029(4) 0.030(4) 0.047(5) 0.000(3) 0.003(4) -0.006(3)
C6 0.020(4) 0.040(5) 0.044(5) -0.008(4) 0.004(3) -0.004(3)
C7 0.033(4) 0.035(4) 0.023(3) -0.002(3) -0.004(3) 0.004(3)
C8 0.033(4) 0.030(4) 0.023(3) 0.003(3) 0.004(3) -0.002(3)
C9 0.034(4) 0.035(4) 0.028(4) 0.012(3) -0.007(3) -0.005(3)
C10 0.060(6) 0.050(6) 0.036(5) 0.007(4) -0.003(4) 0.006(5)
C11 0.037(5) 0.023(4) 0.044(4) -0.005(3) -0.005(4) 0.008(3)
C12 0.038(5) 0.051(5) 0.025(4) 0.001(3) -0.006(3) -0.004(4)
C13 0.035(4) 0.035(4) 0.026(4) 0.004(3) -0.003(3) -0.002(4)
C14 0.030(4) 0.026(4) 0.025(3) 0.005(3) -0.004(3) -0.007(3)
C15 0.028(4) 0.020(3) 0.035(4) 0.003(3) -0.001(3) -0.002(3)
C16 0.029(4) 0.025(4) 0.028(4) 0.002(3) -0.002(3) 0.001(3)
C17 0.027(4) 0.034(4) 0.024(3) 0.004(3) -0.003(3) 0.003(3)
C18 0.042(5) 0.063(6) 0.043(5) 0.030(5) -0.019(4) -0.026(5)
C19 0.044(6) 0.061(7) 0.078(8) 0.044(6) -0.025(5) -0.028(5)
C20 0.030(4) 0.035(4) 0.031(4) 0.016(3) -0.012(3) -0.013(3)
C21 0.032(4) 0.029(4) 0.030(4) 0.003(3) -0.002(3) -0.002(3)
C22 0.035(5) 0.037(4) 0.029(4) 0.007(3) -0.007(3) -0.011(4)
C23 0.031(4) 0.032(4) 0.028(4) 0.003(3) -0.006(3) -0.006(3)
C24 0.035(4) 0.032(4) 0.016(3) 0.001(3) -0.013(3) -0.005(3)
C25 0.035(4) 0.035(4) 0.027(4) -0.006(3) -0.005(3) 0.013(4)
C26 0.038(5) 0.042(5) 0.032(4) 0.000(3) 0.001(4) 0.008(4)
C27 0.041(5) 0.046(5) 0.033(4) -0.013(4) -0.010(4) 0.018(4)
C28 0.035(5) 0.051(5) 0.048(5) -0.016(4) -0.020(4) 0.007(4)
C29 0.031(5) 0.057(6) 0.046(5) -0.014(4) -0.011(4) -0.004(4)
C30 0.028(4) 0.043(5) 0.041(5) -0.005(4) -0.009(4) 0.006(4)
C31 0.030(4) 0.055(6) 0.039(5) -0.008(4) -0.002(4) 0.001(4)
C32 0.064(7) 0.069(8) 0.055(6) -0.012(6) 0.010(6) 0.005(6)
C33 0.047(5) 0.033(4) 0.029(4) -0.005(3) -0.006(4) -0.005(4)
C34 0.034(5) 0.036(5) 0.041(5) -0.005(4) -0.005(4) -0.006(4)
Cl2 0.0460(13) 0.0517(13) 0.0382(11) -0.0211(10) -0.0145(9) 0.0185(10)
N3 0.030(3) 0.028(3) 0.030(3) -0.006(3) -0.004(3) 0.009(3)
N4 0.028(3) 0.043(4) 0.030(3) -0.002(3) -0.003(3) 0.007(3)
C41 0.028(4) 0.024(4) 0.031(4) 0.000(3) -0.009(3) -0.002(3)
C42 0.029(4) 0.031(4) 0.022(3) -0.008(3) -0.006(3) 0.003(3)
C43 0.033(4) 0.029(4) 0.027(4) 0.002(3) -0.004(3) -0.001(3)
C44 0.041(5) 0.030(4) 0.039(4) -0.001(3) 0.004(4) -0.001(4)
C45 0.044(5) 0.038(5) 0.037(4) -0.001(4) 0.005(4) 0.005(4)
C46 0.028(4) 0.031(4) 0.046(5) 0.004(4) -0.005(3) 0.000(3)
C47 0.027(4) 0.024(4) 0.033(4) -0.004(3) -0.002(3) -0.001(3)
C48 0.030(4) 0.013(3) 0.034(4) 0.000(3) 0.000(3) 0.010(3)
C49 0.033(4) 0.035(4) 0.022(3) -0.006(3) -0.001(3) 0.001(3)
C50 0.051(5) 0.031(4) 0.037(4) -0.012(3) -0.005(4) 0.004(4)
C51 0.045(5) 0.033(4) 0.026(4) 0.000(3) -0.003(3) -0.001(4)
C52 0.037(4) 0.028(4) 0.033(4) 0.001(3) -0.008(3) -0.009(3)
C53 0.035(4) 0.027(4) 0.025(3) -0.010(3) -0.003(3) 0.004(3)
C54 0.030(4) 0.031(4) 0.031(4) 0.004(3) -0.002(3) -0.001(3)
C55 0.025(4) 0.023(4) 0.028(4) -0.006(3) 0.001(3) 0.003(3)
C56 0.038(4) 0.025(4) 0.024(4) -0.005(3) -0.003(3) 0.004(3)
C57 0.029(4) 0.027(4) 0.032(4) -0.004(3) -0.005(3) 0.006(3)
C58 0.034(5) 0.062(6) 0.058(6) -0.032(5) -0.020(4) 0.024(4)
C59 0.040(5) 0.032(4) 0.045(5) -0.011(4) -0.013(4) 0.007(4)
C60 0.035(5) 0.037(4) 0.030(4) -0.001(3) -0.006(3) 0.003(4)
C61 0.032(4) 0.026(4) 0.028(4) 0.001(3) 0.002(3) -0.002(3)
C62 0.037(4) 0.023(4) 0.031(4) 0.004(3) -0.003(3) 0.002(3)
C63 0.039(4) 0.025(4) 0.024(4) 0.004(3) 0.000(3) 0.007(3)
C64 0.018(3) 0.030(4) 0.030(4) 0.005(3) 0.001(3) -0.001(3)
C65 0.029(4) 0.036(4) 0.030(4) 0.003(3) 0.001(3) 0.005(3)
C66 0.026(4) 0.051(5) 0.035(4) 0.005(4) -0.003(3) -0.007(4)
C67 0.039(5) 0.050(5) 0.029(4) -0.004(4) -0.011(4) -0.012(4)
C68 0.028(4) 0.050(5) 0.045(5) 0.015(4) -0.008(4) -0.002(4)
C69 0.026(4) 0.046(5) 0.045(5) -0.001(4) -0.010(3) 0.005(3)
C70 0.030(4) 0.033(4) 0.032(4) 0.005(3) -0.002(3) 0.001(3)
C71 0.031(5) 0.061(6) 0.039(5) 0.007(4) -0.002(4) 0.005(4)
C72 0.045(5) 0.040(5) 0.055(6) -0.006(4) -0.002(4) 0.003(4)
C73 0.034(4) 0.043(5) 0.025(4) 0.007(3) 0.004(3) -0.005(4)
C74 0.039(5) 0.029(4) 0.037(4) 0.002(3) -0.004(3) -0.005(4)
Cl3 0.0378(11) 0.0388(11) 0.0406(11) 0.0151(9) -0.0128(9) -0.0138(9)
N5 0.025(3) 0.022(3) 0.030(3) 0.000(2) -0.008(2) -0.003(3)
N6 0.021(3) 0.024(3) 0.038(3) -0.002(3) 0.003(3) -0.004(3)
C81 0.032(4) 0.020(3) 0.027(4) -0.002(3) -0.004(3) 0.001(3)
C82 0.021(4) 0.024(4) 0.029(4) 0.002(3) 0.000(3) -0.004(3)
C83 0.023(4) 0.033(4) 0.029(4) -0.002(3) 0.005(3) 0.000(3)
C84 0.039(5) 0.040(5) 0.036(4) -0.002(4) 0.010(4) -0.001(4)
C85 0.029(4) 0.042(5) 0.064(6) -0.014(4) 0.016(4) -0.013(4)
C86 0.020(4) 0.046(5) 0.049(5) -0.016(4) -0.004(3) 0.007(4)
C87 0.028(4) 0.034(4) 0.038(4) -0.005(3) -0.004(3) 0.005(3)
C88 0.028(4) 0.032(4) 0.035(4) -0.005(3) -0.001(3) 0.006(3)
C89 0.033(4) 0.030(4) 0.032(4) 0.006(3) -0.009(3) -0.007(3)
C90 0.052(6) 0.046(5) 0.050(5) 0.015(4) 0.013(4) 0.012(4)
C91 0.037(5) 0.031(4) 0.043(5) 0.001(3) 0.003(4) 0.004(4)
C92 0.035(5) 0.022(4) 0.054(5) -0.009(3) 0.002(4) -0.001(3)
C93 0.030(4) 0.028(4) 0.036(4) 0.003(3) -0.002(3) -0.004(3)
C94 0.029(4) 0.016(3) 0.030(4) 0.001(3) 0.001(3) 0.002(3)
C95 0.026(4) 0.023(4) 0.020(3) 0.001(3) -0.005(3) 0.000(3)
C96 0.026(4) 0.021(3) 0.028(4) 0.004(3) -0.004(3) 0.004(3)
C97 0.022(4) 0.023(3) 0.030(4) 0.001(3) 0.001(3) -0.005(3)
C98 0.028(4) 0.035(4) 0.036(4) 0.008(3) -0.007(3) -0.009(3)
C99 0.031(4) 0.026(4) 0.039(4) 0.008(3) -0.009(3) -0.003(3)
C100 0.024(4) 0.027(4) 0.034(4) 0.008(3) -0.005(3) -0.002(3)
C101 0.024(4) 0.021(3) 0.033(4) 0.002(3) -0.003(3) 0.001(3)
C102 0.025(4) 0.030(4) 0.029(4) 0.000(3) -0.003(3) -0.009(3)
C103 0.030(4) 0.024(4) 0.027(4) -0.008(3) -0.005(3) 0.002(3)
C104 0.025(4) 0.025(4) 0.031(4) -0.001(3) -0.005(3) 0.001(3)
C105 0.034(4) 0.021(4) 0.027(4) -0.004(3) -0.001(3) 0.002(3)
C106 0.046(5) 0.037(4) 0.031(4) -0.006(3) -0.011(4) 0.017(4)
C107 0.047(5) 0.048(5) 0.030(4) -0.014(4) -0.014(4) 0.024(4)
C108 0.028(4) 0.050(5) 0.045(5) -0.024(4) -0.016(4) 0.019(4)
C109 0.033(4) 0.028(4) 0.055(5) -0.009(4) -0.013(4) 0.002(3)
C110 0.030(4) 0.028(4) 0.031(4) -0.007(3) -0.005(3) 0.005(3)
C111 0.027(4) 0.033(4) 0.042(5) 0.003(3) 0.001(3) -0.002(3)
C112 0.047(6) 0.028(4) 0.050(5) 0.002(4) 0.006(4) -0.008(4)
C113 0.034(4) 0.029(4) 0.038(4) 0.003(3) -0.004(3) -0.001(3)
C114 0.039(5) 0.039(5) 0.027(4) 0.007(3) 0.002(3) 0.004(4)
Cl4 0.0405(11) 0.0417(11) 0.0427(11) -0.0185(9) -0.0138(10) 0.0149(10)
N7 0.025(3) 0.024(3) 0.024(3) -0.003(2) -0.006(3) 0.006(2)
N8 0.029(3) 0.027(3) 0.027(3) -0.001(3) -0.004(2) 0.002(3)
C121 0.020(3) 0.020(3) 0.033(4) -0.002(3) 0.007(3) 0.001(3)
C122 0.022(4) 0.027(4) 0.024(3) -0.006(3) 0.000(3) 0.006(3)
C123 0.017(3) 0.026(4) 0.032(4) -0.003(3) -0.002(3) -0.001(3)
C124 0.041(5) 0.045(5) 0.025(4) -0.006(3) 0.006(3) -0.005(4)
C125 0.036(5) 0.058(6) 0.029(4) 0.003(4) -0.004(3) -0.008(4)
C126 0.024(4) 0.047(5) 0.039(4) 0.002(4) -0.007(3) -0.007(4)
C127 0.022(4) 0.032(4) 0.040(4) 0.007(3) -0.001(3) 0.000(3)
C128 0.021(4) 0.025(4) 0.029(4) 0.001(3) -0.002(3) -0.002(3)
C129 0.026(4) 0.035(4) 0.025(3) -0.005(3) 0.004(3) 0.012(3)
C130 0.058(7) 0.038(5) 0.058(6) -0.001(4) 0.020(5) 0.002(4)
C131 0.021(4) 0.053(5) 0.030(4) -0.005(4) 0.000(3) 0.002(4)
C132 0.036(4) 0.026(4) 0.034(4) -0.005(3) -0.002(3) 0.001(3)
C133 0.028(4) 0.031(4) 0.023(3) -0.006(3) 0.002(3) 0.002(3)
C134 0.028(4) 0.025(4) 0.024(3) -0.001(3) -0.003(3) 0.006(3)
C135 0.026(4) 0.021(3) 0.025(3) 0.000(3) -0.001(3) 0.005(3)
C136 0.030(4) 0.023(4) 0.030(4) 0.000(3) 0.002(3) -0.003(3)
C137 0.020(3) 0.019(3) 0.030(3) 0.003(3) 0.002(3) 0.003(3)
C138 0.027(4) 0.028(4) 0.030(4) -0.007(3) -0.010(3) 0.003(3)
C139 0.036(4) 0.027(4) 0.024(3) 0.000(3) -0.005(3) 0.012(3)
C140 0.030(4) 0.028(4) 0.024(3) -0.008(3) -0.004(3) 0.006(3)
C141 0.028(4) 0.024(4) 0.024(3) 0.003(3) -0.004(3) 0.005(3)
C142 0.030(4) 0.015(3) 0.032(4) 0.000(3) -0.002(3) 0.001(3)
C143 0.031(4) 0.017(3) 0.027(4) 0.001(3) -0.003(3) 0.001(3)
C144 0.025(4) 0.021(4) 0.033(4) -0.001(3) 0.000(3) -0.006(3)
C145 0.025(4) 0.017(3) 0.036(4) 0.007(3) 0.002(3) -0.002(3)
C146 0.025(4) 0.041(5) 0.046(5) -0.003(4) 0.007(3) 0.001(4)
C147 0.029(4) 0.040(5) 0.060(5) 0.012(4) 0.012(4) 0.012(4)
C148 0.025(4) 0.040(5) 0.043(4) 0.011(4) 0.004(3) 0.005(3)
C149 0.027(4) 0.036(4) 0.033(4) 0.007(3) -0.006(3) 0.004(3)
C150 0.024(4) 0.016(3) 0.029(3) 0.006(3) -0.002(3) 0.007(3)
C151 0.033(4) 0.026(4) 0.036(4) -0.010(3) -0.010(3) -0.004(3)
C152 0.037(5) 0.047(5) 0.048(5) -0.005(4) 0.007(4) 0.004(4)
C153 0.039(5) 0.043(5) 0.028(4) -0.009(3) -0.002(4) -0.002(4)
C154 0.030(4) 0.028(4) 0.053(5) 0.000(3) 0.006(4) -0.002(3)
P1 0.0309(10) 0.0330(10) 0.0305(10) 0.0023(8) -0.0026(8) -0.0038(9)
F1 0.123(6) 0.068(4) 0.067(4) -0.024(4) 0.037(4) 0.009(4)
F2 0.064(4) 0.042(3) 0.056(3) -0.006(2) 0.013(3) 0.005(3)
F3 0.059(4) 0.036(3) 0.057(3) 0.012(2) 0.006(3) 0.007(3)
F4 0.052(3) 0.059(4) 0.064(4) 0.026(3) 0.005(3) 0.001(3)
F5 0.059(4) 0.109(5) 0.057(4) 0.020(3) -0.031(3) -0.048(4)
F6 0.034(3) 0.078(4) 0.072(4) 0.009(3) -0.009(3) -0.019(3)
P2 0.0341(12) 0.0403(12) 0.0411(12) -0.0008(10) -0.0062(10) -0.0087(10)
F7 0.047(4) 0.181(9) 0.047(4) 0.019(5) -0.005(3) -0.038(5)
F8 0.067(4) 0.067(4) 0.055(3) 0.006(3) -0.001(3) -0.024(3)
F9 0.088(5) 0.090(5) 0.104(6) -0.035(4) -0.039(5) 0.054(4)
F10 0.081(5) 0.040(3) 0.089(4) 0.002(3) 0.005(4) 0.009(3)
F11 0.046(3) 0.051(3) 0.068(4) 0.005(3) -0.019(3) -0.017(3)
F12 0.050(3) 0.106(5) 0.045(3) 0.005(3) -0.013(3) -0.039(3)
P3 0.0343(11) 0.0290(10) 0.0326(10) 0.0023(8) -0.0007(9) -0.0047(8)
F13 0.060(4) 0.049(3) 0.056(3) -0.006(2) 0.018(3) 0.004(3)
F14 0.122(6) 0.062(4) 0.066(4) -0.016(3) 0.049(4) -0.004(4)
F15 0.050(3) 0.052(3) 0.066(4) 0.030(3) 0.009(3) -0.004(3)
F16 0.073(4) 0.033(3) 0.061(4) 0.016(2) 0.005(3) 0.005(3)
F17 0.038(3) 0.076(4) 0.075(4) 0.003(4) -0.012(3) -0.013(3)
F18 0.060(4) 0.118(5) 0.054(3) 0.014(3) -0.021(3) -0.056(4)
P4 0.0330(11) 0.0321(11) 0.0401(11) 0.0021(9) -0.0047(9) -0.0044(9)
F19 0.050(3) 0.047(3) 0.064(4) -0.001(3) -0.022(3) -0.015(3)
F20 0.061(4) 0.063(4) 0.062(3) 0.006(3) -0.017(3) -0.030(3)
F21 0.069(4) 0.064(4) 0.050(3) 0.009(3) 0.012(3) -0.018(3)
F22 0.045(3) 0.107(5) 0.045(3) 0.012(3) 0.007(3) -0.014(4)
F23 0.066(4) 0.041(3) 0.093(5) 0.001(3) 0.006(3) 0.012(3)
F24 0.072(4) 0.052(4) 0.104(6) -0.015(4) -0.013(4) 0.032(3)

loop_
_atom_type_symbol
_atom_type_description
_atom_type_scat_dispersion_real
_atom_type_scat_dispersion_imag
_atom_type_scat_source
C C 0.0033 0.0016 'International Tables Vol C Tables 4.2.6.8 and 6.1.1.4'
H H 0.0000 0.0000 'International Tables Vol C Tables 4.2.6.8 and 6.1.1.4'
Cl Cl 0.1484 0.1585 'International Tables Vol C Tables 4.2.6.8 and 6.1.1.4'
F F 0.0171 0.0103 'International Tables Vol C Tables 4.2.6.8 and 6.1.1.4'
N N 0.0061 0.0033 'International Tables Vol C Tables 4.2.6.8 and 6.1.1.4'
P P 0.1023 0.0942 'International Tables Vol C Tables 4.2.6.8 and 6.1.1.4'

loop_
_geom_angle_atom_site_label_1
_geom_angle_atom_site_label_2
_geom_angle_atom_site_label_3
_geom_angle
C1 N1 C8 111.6(6)
C1 N1 C9 125.4(7)
C8 N1 C9 122.8(6)
C23 N2 C30 111.2(8)
C23 N2 C31 125.9(7)
C30 N2 C31 122.8(7)
N1 C1 C13 121.5(7)
N1 C1 C2 108.3(6)
C13 C1 C2 130.2(7)
C3 C2 C11 110.6(6)
C3 C2 C12 110.5(6)
C11 C2 C12 111.3(6)
C3 C2 C1 100.9(6)
C11 C2 C1 109.0(7)
C12 C2 C1 114.2(6)
C8 C3 C4 120.7(7)
C8 C3 C2 109.6(7)
C4 C3 C2 129.7(7)
C3 C4 C5 117.2(8)
C3 C4 H4 121.4
C5 C4 H4 121.4
C6 C5 C4 121.9(8)
C6 C5 H5 119.1
C4 C5 H5 119.1
C7 C6 C5 121.0(8)
C7 C6 H6 119.5
C5 C6 H6 119.5
C6 C7 C8 116.8(7)
C6 C7 H7 121.6
C8 C7 H7 121.6
C3 C8 N1 108.9(7)
C3 C8 C7 122.3(7)
N1 C8 C7 128.7(7)
N1 C9 C10 110.7(7)
N1 C9 H9A 109.5
C10 C9 H9A 109.5
N1 C9 H9B 109.5
C10 C9 H9B 109.5
H9A C9 H9B 108.1
C9 C10 H10A 109.5
C9 C10 H10B 109.5
H10A C10 H10B 109.5
C9 C10 H10C 109.5
H10A C10 H10C 109.5
H10B C10 H10C 109.5
C2 C11 H11A 109.5
C2 C11 H11B 109.5
H11A C11 H11B 109.5
C2 C11 H11C 109.5
H11A C11 H11C 109.5
H11B C11 H11C 109.5
C2 C12 H12A 109.5
C2 C12 H12B 109.5
H12A C12 H12B 109.5
C2 C12 H12C 109.5
H12A C12 H12C 109.5
H12B C12 H12C 109.5
C14 C13 C1 122.6(7)
C14 C13 H13 118.7
C1 C13 H13 118.7
C13 C14 C15 124.0(7)
C13 C14 H14 118.0
C15 C14 H14 118.0
C16 C15 C14 122.2(7)
C16 C15 C20 119.1(7)
C14 C15 C20 118.7(7)
C15 C16 C17 125.4(7)
C15 C16 Cl1 118.2(6)
C17 C16 Cl1 116.3(6)
C21 C17 C16 124.3(8)
C21 C17 C18 120.6(7)
C16 C17 C18 114.9(7)
C19 C18 C17 112.5(8)
C19 C18 H18A 109.1
C17 C18 H18A 109.1
C19 C18 H18B 109.1
C17 C18 H18B 109.1
H18A C18 H18B 107.8
C18 C19 C20 113.7(8)
C18 C19 H19A 108.8
C20 C19 H19A 108.8
C18 C19 H19B 108.8
C20 C19 H19B 108.8
H19A C19 H19B 107.7
C15 C20 C19 112.7(7)
C15 C20 H20A 109.1
C19 C20 H20A 109.1
C15 C20 H20B 109.1
C19 C20 H20B 109.1
H20A C20 H20B 107.8
C17 C21 C22 125.9(8)
C17 C21 H21 117.1
C22 C21 H21 117.1
C23 C22 C21 125.8(8)
C23 C22 H22 117.1
C21 C22 H22 117.1
C22 C23 N2 124.3(8)
C22 C23 C24 127.6(7)
N2 C23 C24 108.1(7)
C34 C24 C25 110.4(6)
C34 C24 C33 111.9(7)
C25 C24 C33 109.0(7)
C34 C24 C23 112.3(7)
C25 C24 C23 101.2(7)
C33 C24 C23 111.5(6)
C26 C25 C30 119.8(8)
C26 C25 C24 130.6(9)
C30 C25 C24 109.5(7)
C25 C26 C27 119.2(9)
C25 C26 H26 120.4
C27 C26 H26 120.4
C28 C27 C26 119.6(9)
C28 C27 H27 120.2
C26 C27 H27 120.2
C29 C28 C27 122.9(8)
C29 C28 H28 118.6
C27 C28 H28 118.6
C28 C29 C30 115.6(10)
C28 C29 H29 122.2
C30 C29 H29 122.2
C25 C30 C29 122.9(9)
C25 C30 N2 109.6(7)
C29 C30 N2 127.4(10)
C32 C31 N2 109.8(9)
C32 C31 H31A 109.7
N2 C31 H31A 109.7
C32 C31 H31B 109.7
N2 C31 H31B 109.7
H31A C31 H31B 108.2
C31 C32 H32A 109.5
C31 C32 H32B 109.5
H32A C32 H32B 109.5
C31 C32 H32C 109.5
H32A C32 H32C 109.5
H32B C32 H32C 109.5
C24 C33 H33A 109.5
C24 C33 H33B 109.5
H33A C33 H33B 109.5
C24 C33 H33C 109.5
H33A C33 H33C 109.5
H33B C33 H33C 109.5
C24 C34 H34A 109.5
C24 C34 H34B 109.5
H34A C34 H34B 109.5
C24 C34 H34C 109.5
H34A C34 H34C 109.5
H34B C34 H34C 109.5
C41 N3 C48 109.2(6)
C41 N3 C49 127.3(7)
C48 N3 C49 123.5(6)
C63 N4 C70 110.5(7)
C63 N4 C71 127.1(7)
C70 N4 C71 122.3(7)
N3 C41 C53 119.8(7)
N3 C41 C42 111.5(7)
C53 C41 C42 128.6(7)
C41 C42 C43 100.6(6)
C41 C42 C52 109.6(7)
C43 C42 C52 109.9(6)
C41 C42 C51 115.1(7)
C43 C42 C51 110.7(7)
C52 C42 C51 110.5(6)
C44 C43 C48 119.6(7)
C44 C43 C42 131.0(7)
C48 C43 C42 109.3(7)
C43 C44 C45 119.3(8)
C43 C44 H44 120.4
C45 C44 H44 120.4
C44 C45 C46 120.1(8)
C44 C45 H45 120.0
C46 C45 H45 120.0
C47 C46 C45 121.7(8)
C47 C46 H46 119.1
C45 C46 H46 119.1
C46 C47 C48 116.0(7)
C46 C47 H47 122.0
C48 C47 H47 122.0
C43 C48 C47 123.2(7)
C43 C48 N3 109.1(7)
C47 C48 N3 127.7(7)
N3 C49 C50 112.5(6)
N3 C49 H49A 109.1
C50 C49 H49A 109.1
N3 C49 H49B 109.1
C50 C49 H49B 109.1
H49A C49 H49B 107.8
C49 C50 H50A 109.5
C49 C50 H50B 109.5
H50A C50 H50B 109.5
C49 C50 H50C 109.5
H50A C50 H50C 109.5
H50B C50 H50C 109.5
C42 C51 H51A 109.5
C42 C51 H51B 109.5
H51A C51 H51B 109.5
C42 C51 H51C 109.5
H51A C51 H51C 109.5
H51B C51 H51C 109.5
C42 C52 H52A 109.5
C42 C52 H52B 109.5
H52A C52 H52B 109.5
C42 C52 H52C 109.5
H52A C52 H52C 109.5
H52B C52 H52C 109.5
C54 C53 C41 124.6(7)
C54 C53 H53 117.7
C41 C53 H53 117.7
C53 C54 C55 124.4(8)
C53 C54 H54 117.8
C55 C54 H54 117.8
C54 C55 C56 122.4(7)
C54 C55 C60 120.0(7)
C56 C55 C60 117.6(7)
C57 C56 C55 125.0(7)
C57 C56 Cl2 118.3(6)
C55 C56 Cl2 116.7(6)
C61 C57 C56 122.9(8)
C61 C57 C58 120.7(7)
C56 C57 C58 116.3(7)
C57 C58 C59 112.5(8)
C57 C58 H58A 109.1
C59 C58 H58A 109.1
C57 C58 H58B 109.1
C59 C58 H58B 109.1
H58A C58 H58B 107.8
C60 C59 C58 109.7(7)
C60 C59 H59A 109.7
C58 C59 H59A 109.7
C60 C59 H59B 109.7
C58 C59 H59B 109.7
H59A C59 H59B 108.2
C55 C60 C59 114.2(7)
C55 C60 H60A 108.7
C59 C60 H60A 108.7
C55 C60 H60B 108.7
C59 C60 H60B 108.7
H60A C60 H60B 107.6
C57 C61 C62 124.3(8)
C57 C61 H61 117.8
C62 C61 H61 117.8
C63 C62 C61 124.4(8)
C63 C62 H62 117.8
C61 C62 H62 117.8
N4 C63 C62 121.3(8)
N4 C63 C64 108.6(7)
C62 C63 C64 130.1(8)
C65 C64 C63 102.1(7)
C65 C64 C73 111.7(7)
C63 C64 C73 112.1(7)
C65 C64 C74 107.9(7)
C63 C64 C74 110.3(7)
C73 C64 C74 112.1(7)
C66 C65 C70 119.5(8)
C66 C65 C64 131.5(8)
C70 C65 C64 109.0(7)
C65 C66 C67 119.1(9)
C65 C66 H66 120.5
C67 C66 H66 120.5
C68 C67 C66 120.4(8)
C68 C67 H67 119.8
C66 C67 H67 119.8
C67 C68 C69 122.1(8)
C67 C68 H68 118.9
C69 C68 H68 118.9
C68 C69 C70 116.6(9)
C68 C69 H69 121.7
C70 C69 H69 121.7
C65 C70 C69 122.2(8)
C65 C70 N4 109.5(7)
C69 C70 N4 128.3(8)
N4 C71 C72 111.2(9)
N4 C71 H71A 109.4
C72 C71 H71A 109.4
N4 C71 H71B 109.4
C72 C71 H71B 109.4
H71A C71 H71B 108.0
C71 C72 H72A 109.5
C71 C72 H72B 109.5
H72A C72 H72B 109.5
C71 C72 H72C 109.5
H72A C72 H72C 109.5
H72B C72 H72C 109.5
C64 C73 H73A 109.5
C64 C73 H73B 109.5
H73A C73 H73B 109.5
C64 C73 H73C 109.5
H73A C73 H73C 109.5
H73B C73 H73C 109.5
C64 C74 H74A 109.5
C64 C74 H74B 109.5
H74A C74 H74B 109.5
C64 C74 H74C 109.5
H74A C74 H74C 109.5
H74B C74 H74C 109.5
C81 N5 C88 111.8(6)
C81 N5 C89 127.5(7)
C88 N5 C89 120.5(6)
C103 N6 C110 110.6(7)
C103 N6 C111 125.7(7)
C110 N6 C111 123.6(7)
N5 C81 C93 121.9(7)
N5 C81 C82 110.2(7)
C93 C81 C82 127.9(7)
C81 C82 C83 100.2(6)
C81 C82 C91 115.8(6)
C83 C82 C91 110.1(7)
C81 C82 C92 108.9(6)
C83 C82 C92 110.3(6)
C91 C82 C92 111.0(7)
C88 C83 C84 120.2(8)
C88 C83 C82 109.0(7)
C84 C83 C82 130.8(8)
C85 C84 C83 117.2(8)
C85 C84 H84 121.4
C83 C84 H84 121.4
C86 C85 C84 121.9(8)
C86 C85 H85 119.1
C84 C85 H85 119.1
C87 C86 C85 121.9(8)
C87 C86 H86 119.1
C85 C86 H86 119.1
C86 C87 C88 116.7(8)
C86 C87 H87 121.6
C88 C87 H87 121.6
C83 C88 C87 122.1(8)
C83 C88 N5 108.6(7)
C87 C88 N5 129.3(7)
N5 C89 C90 109.5(7)
N5 C89 H89A 109.8
C90 C89 H89A 109.8
N5 C89 H89B 109.8
C90 C89 H89B 109.8
H89A C89 H89B 108.2
C89 C90 H90A 109.5
C89 C90 H90B 109.5
H90A C90 H90B 109.5
C89 C90 H90C 109.5
H90A C90 H90C 109.5
H90B C90 H90C 109.5
C82 C91 H91A 109.5
C82 C91 H91B 109.5
H91A C91 H91B 109.5
C82 C91 H91C 109.5
H91A C91 H91C 109.5
H91B C91 H91C 109.5
C82 C92 H92A 109.5
C82 C92 H92B 109.5
H92A C92 H92B 109.5
C82 C92 H92C 109.5
H92A C92 H92C 109.5
H92B C92 H92C 109.5
C94 C93 C81 124.8(7)
C94 C93 H93 117.6
C81 C93 H93 117.6
C93 C94 C95 125.7(7)
C93 C94 H94 117.2
C95 C94 H94 117.2
C96 C95 C94 122.3(7)
C96 C95 C100 118.6(7)
C94 C95 C100 119.1(6)
C95 C96 C97 125.2(7)
C95 C96 Cl3 117.8(6)
C97 C96 Cl3 116.9(6)
C101 C97 C96 123.1(7)
C101 C97 C98 120.8(7)
C96 C97 C98 116.1(7)
C99 C98 C97 111.9(7)
C99 C98 H98A 109.2
C97 C98 H98A 109.2
C99 C98 H98B 109.2
C97 C98 H98B 109.2
H98A C98 H98B 107.9
C98 C99 C100 112.0(6)
C98 C99 H99A 109.2
C100 C99 H99A 109.2
C98 C99 H99B 109.2
C100 C99 H99B 109.2
H99A C99 H99B 107.9
C99 C100 C95 112.2(6)
C99 C100 H10D 109.2
C95 C100 H10D 109.2
C99 C100 H10E 109.2
C95 C100 H10E 109.2
H10D C100 H10E 107.9
C97 C101 C102 125.0(8)
C97 C101 H101 117.5
C102 C101 H101 117.5
C103 C102 C101 123.9(8)
C103 C102 H102 118.0
C101 C102 H102 118.0
N6 C103 C102 121.6(8)
N6 C103 C104 109.1(7)
C102 C103 C104 129.2(8)
C105 C104 C103 101.4(7)
C105 C104 C114 111.2(7)
C103 C104 C114 113.0(7)
C105 C104 C113 107.8(6)
C103 C104 C113 110.3(7)
C114 C104 C113 112.5(7)
C106 C105 C110 120.4(8)
C106 C105 C104 131.0(8)
C110 C105 C104 108.6(7)
C105 C106 C107 119.1(10)
C105 C106 H106 120.4
C107 C106 H106 120.4
C108 C107 C106 120.6(8)
C108 C107 H107 119.7
C106 C107 H107 119.7
C107 C108 C109 122.5(8)
C107 C108 H108 118.7
C109 C108 H108 118.7
C108 C109 C110 116.8(9)
C108 C109 H109 121.6
C110 C109 H109 121.6
N6 C110 C105 109.8(7)
N6 C110 C109 129.7(9)
C105 C110 C109 120.5(8)
N6 C111 C112 113.9(8)
N6 C111 H11D 108.8
C112 C111 H11D 108.8
N6 C111 H11E 108.8
C112 C111 H11E 108.8
H11D C111 H11E 107.7
C111 C112 H11F 109.5
C111 C112 H11G 109.5
H11F C112 H11G 109.5
C111 C112 H11H 109.5
H11F C112 H11H 109.5
H11G C112 H11H 109.5
C104 C113 H11I 109.5
C104 C113 H11J 109.5
H11I C113 H11J 109.5
C104 C113 H11K 109.5
H11I C113 H11K 109.5
H11J C113 H11K 109.5
C104 C114 H11L 109.5
C104 C114 H11M 109.5
H11L C114 H11M 109.5
C104 C114 H11N 109.5
H11L C114 H11N 109.5
H11M C114 H11N 109.5
C121 N7 C128 111.3(6)
C121 N7 C129 125.1(6)
C128 N7 C129 123.4(6)
C143 N8 C150 110.5(6)
C143 N8 C151 128.1(7)
C150 N8 C151 121.2(6)
C133 C121 N7 122.4(7)
C133 C121 C122 129.5(7)
N7 C121 C122 108.1(6)
C123 C122 C131 110.5(6)
C123 C122 C132 110.7(7)
C131 C122 C132 112.3(7)
C123 C122 C121 101.3(6)
C131 C122 C121 110.7(6)
C132 C122 C121 110.9(7)
C124 C123 C128 119.4(7)
C124 C123 C122 130.6(8)
C128 C123 C122 110.0(7)
C125 C124 C123 119.5(8)
C125 C124 H124 120.3
C123 C124 H124 120.3
C124 C125 C126 120.1(8)
C124 C125 H125 120.0
C126 C125 H125 120.0
C127 C126 C125 122.0(8)
C127 C126 H126 119.0
C125 C126 H126 119.0
C128 C127 C126 116.2(8)
C128 C127 H127 121.9
C126 C127 H127 121.9
C127 C128 C123 122.8(7)
C127 C128 N7 128.2(8)
C123 C128 N7 108.9(6)
N7 C129 C130 112.4(8)
N7 C129 H12D 109.1
C130 C129 H12D 109.1
N7 C129 H12E 109.1
C130 C129 H12E 109.1
H12D C129 H12E 107.9
C129 C130 H13A 109.5
C129 C130 H13B 109.5
H13A C130 H13B 109.5
C129 C130 H13C 109.5
H13A C130 H13C 109.5
H13B C130 H13C 109.5
C122 C131 H13D 109.5
C122 C131 H13E 109.5
H13D C131 H13E 109.5
C122 C131 H13F 109.5
H13D C131 H13F 109.5
H13E C131 H13F 109.5
C122 C132 H13G 109.5
C122 C132 H13H 109.5
H13G C132 H13H 109.5
C122 C132 H13I 109.5
H13G C132 H13I 109.5
H13H C132 H13I 109.5
C121 C133 C134 125.2(7)
C121 C133 H133 117.4
C134 C133 H133 117.4
C135 C134 C133 124.8(7)
C135 C134 H134 117.6
C133 C134 H134 117.6
C134 C135 C136 123.2(7)
C134 C135 C140 121.1(7)
C136 C135 C140 115.6(7)
C137 C136 C135 123.8(7)
C137 C136 Cl4 119.8(6)
C135 C136 Cl4 116.3(6)
C136 C137 C141 120.7(7)
C136 C137 C138 120.8(6)
C141 C137 C138 118.4(6)
C137 C138 C139 111.7(6)
C137 C138 H13J 109.3
C139 C138 H13J 109.3
C137 C138 H13K 109.3
C139 C138 H13K 109.3
H13J C138 H13K 107.9
C140 C139 C138 110.6(6)
C140 C139 H13L 109.5
C138 C139 H13L 109.5
C140 C139 H13M 109.5
C138 C139 H13M 109.5
H13L C139 H13M 108.1
C139 C140 C135 110.2(6)
C139 C140 H14A 109.6
C135 C140 H14A 109.6
C139 C140 H14B 109.6
C135 C140 H14B 109.6
H14A C140 H14B 108.1
C142 C141 C137 124.3(7)
C142 C141 H141 117.9
C137 C141 H141 117.9
C141 C142 C143 122.8(7)
C141 C142 H142 118.6
C143 C142 H142 118.6
N8 C143 C142 120.6(7)
N8 C143 C144 110.0(6)
C142 C143 C144 129.4(6)
C145 C144 C143 102.1(6)
C145 C144 C153 110.3(7)
C143 C144 C153 114.5(7)
C145 C144 C154 110.2(6)
C143 C144 C154 107.9(6)
C153 C144 C154 111.5(7)
C146 C145 C150 120.7(7)
C146 C145 C144 131.1(8)
C150 C145 C144 108.2(6)
C145 C146 C147 116.6(8)
C145 C146 H146 121.7
C147 C146 H146 121.7
C148 C147 C146 120.7(8)
C148 C147 H147 119.6
C146 C147 H147 119.6
C147 C148 C149 122.7(8)
C147 C148 H148 118.6
C149 C148 H148 118.6
C150 C149 C148 116.2(8)
C150 C149 H149 121.9
C148 C149 H149 121.9
C149 C150 C145 123.0(7)
C149 C150 N8 127.8(7)
C145 C150 N8 109.1(6)
N8 C151 C152 108.5(6)
N8 C151 H15A 110.0
C152 C151 H15A 110.0
N8 C151 H15B 110.0
C152 C151 H15B 110.0
H15A C151 H15B 108.4
C151 C152 H15C 109.5
C151 C152 H15D 109.5
H15C C152 H15D 109.5
C151 C152 H15E 109.5
H15C C152 H15E 109.5
H15D C152 H15E 109.5
C144 C153 H15F 109.5
C144 C153 H15G 109.5
H15F C153 H15G 109.5
C144 C153 H15H 109.5
H15F C153 H15H 109.5
H15G C153 H15H 109.5
C144 C154 H15I 109.5
C144 C154 H15J 109.5
H15I C154 H15J 109.5
C144 C154 H15K 109.5
H15I C154 H15K 109.5
H15J C154 H15K 109.5
F5 P1 F3 89.2(3)
F5 P1 F6 179.4(4)
F3 P1 F6 90.2(4)
F5 P1 F1 90.4(4)
F3 P1 F1 91.7(4)
F6 P1 F1 89.8(4)
F5 P1 F4 90.3(4)
F3 P1 F4 177.5(4)
F6 P1 F4 90.3(4)
F1 P1 F4 90.8(4)
F5 P1 F2 89.7(4)
F3 P1 F2 87.8(3)
F6 P1 F2 90.1(3)
F1 P1 F2 179.4(4)
F4 P1 F2 89.8(3)
F9 P2 F7 94.3(5)
F9 P2 F10 177.0(5)
F7 P2 F10 88.3(4)
F9 P2 F8 89.1(4)
F7 P2 F8 176.6(5)
F10 P2 F8 88.3(4)
F9 P2 F11 89.5(4)
F7 P2 F11 89.5(4)
F10 P2 F11 89.1(4)
F8 P2 F11 90.7(3)
F9 P2 F12 91.4(4)
F7 P2 F12 90.8(4)
F10 P2 F12 90.1(4)
F8 P2 F12 88.9(3)
F11 P2 F12 179.1(4)
F18 P3 F17 178.0(4)
F18 P3 F14 92.0(4)
F17 P3 F14 89.7(4)
F18 P3 F15 90.3(3)
F17 P3 F15 88.8(4)
F14 P3 F15 89.5(4)
F18 P3 F13 89.2(4)
F17 P3 F13 89.1(3)
F14 P3 F13 178.8(4)
F15 P3 F13 90.2(3)
F18 P3 F16 89.6(4)
F17 P3 F16 91.4(4)
F14 P3 F16 91.1(4)
F15 P3 F16 179.4(4)
F13 P3 F16 89.3(3)
F24 P4 F20 90.0(4)
F24 P4 F22 92.2(4)
F20 P4 F22 90.1(3)
F24 P4 F19 91.0(4)
F20 P4 F19 178.7(4)
F22 P4 F19 89.1(4)
F24 P4 F23 178.8(4)
F20 P4 F23 90.5(3)
F22 P4 F23 88.8(4)
F19 P4 F23 88.4(3)
F24 P4 F21 90.2(4)
F20 P4 F21 89.8(3)
F22 P4 F21 177.6(4)
F19 P4 F21 90.9(3)
F23 P4 F21 88.8(3)

loop_
_geom_bond_atom_site_label_1
_geom_bond_atom_site_label_2
_geom_bond_distance
Cl1 C16 1.743(8)
N1 C1 1.344(9)
N1 C8 1.391(10)
N1 C9 1.480(9)
N2 C23 1.371(10)
N2 C30 1.404(11)
N2 C31 1.517(12)
C1 C13 1.404(11)
C1 C2 1.536(10)
C2 C3 1.500(10)
C2 C11 1.523(10)
C2 C12 1.525(11)
C3 C8 1.380(10)
C3 C4 1.387(11)
C4 C5 1.393(12)
C4 H4 0.9500
C5 C6 1.388(12)
C5 H5 0.9500
C6 C7 1.381(11)
C6 H6 0.9500
C7 C8 1.399(11)
C7 H7 0.9500
C9 C10 1.513(11)
C9 H9A 0.9900
C9 H9B 0.9900
C10 H10A 0.9800
C10 H10B 0.9800
C10 H10C 0.9800
C11 H11A 0.9800
C11 H11B 0.9800
C11 H11C 0.9800
C12 H12A 0.9800
C12 H12B 0.9800
C12 H12C 0.9800
C13 C14 1.377(10)
C13 H13 0.9500
C14 C15 1.404(10)
C14 H14 0.9500
C15 C16 1.381(11)
C15 C20 1.502(10)
C16 C17 1.427(10)
C17 C21 1.373(11)
C17 C18 1.517(11)
C18 C19 1.464(12)
C18 H18A 0.9900
C18 H18B 0.9900
C19 C20 1.512(11)
C19 H19A 0.9900
C19 H19B 0.9900
C20 H20A 0.9900
C20 H20B 0.9900
C21 C22 1.395(11)
C21 H21 0.9500
C22 C23 1.362(11)
C22 H22 0.9500
C23 C24 1.544(11)
C24 C34 1.516(12)
C24 C25 1.516(10)
C24 C33 1.527(11)
C25 C26 1.366(12)
C25 C30 1.382(13)
C26 C27 1.394(12)
C26 H26 0.9500
C27 C28 1.382(14)
C27 H27 0.9500
C28 C29 1.378(13)
C28 H28 0.9500
C29 C30 1.394(11)
C29 H29 0.9500
C31 C32 1.424(14)
C31 H31A 0.9900
C31 H31B 0.9900
C32 H32A 0.9800
C32 H32B 0.9800
C32 H32C 0.9800
C33 H33A 0.9800
C33 H33B 0.9800
C33 H33C 0.9800
C34 H34A 0.9800
C34 H34B 0.9800
C34 H34C 0.9800
Cl2 C56 1.747(8)
N3 C41 1.344(9)
N3 C48 1.437(9)
N3 C49 1.463(9)
N4 C63 1.369(10)
N4 C70 1.409(10)
N4 C71 1.460(12)
C41 C53 1.415(10)
C41 C42 1.495(10)
C42 C43 1.533(10)
C42 C52 1.536(10)
C42 C51 1.539(10)
C43 C44 1.364(11)
C43 C48 1.372(10)
C44 C45 1.374(12)
C44 H44 0.9500
C45 C46 1.391(12)
C45 H45 0.9500
C46 C47 1.375(11)
C46 H46 0.9500
C47 C48 1.383(10)
C47 H47 0.9500
C49 C50 1.504(10)
C49 H49A 0.9900
C49 H49B 0.9900
C50 H50A 0.9800
C50 H50B 0.9800
C50 H50C 0.9800
C51 H51A 0.9800
C51 H51B 0.9800
C51 H51C 0.9800
C52 H52A 0.9800
C52 H52B 0.9800
C52 H52C 0.9800
C53 C54 1.377(10)
C53 H53 0.9500
C54 C55 1.395(10)
C54 H54 0.9500
C55 C56 1.426(10)
C55 C60 1.500(10)
C56 C57 1.394(11)
C57 C61 1.381(11)
C57 C58 1.492(12)
C58 C59 1.527(12)
C58 H58A 0.9900
C58 H58B 0.9900
C59 C60 1.515(10)
C59 H59A 0.9900
C59 H59B 0.9900
C60 H60A 0.9900
C60 H60B 0.9900
C61 C62 1.412(11)
C61 H61 0.9500
C62 C63 1.380(11)
C62 H62 0.9500
C63 C64 1.529(11)
C64 C65 1.500(10)
C64 C73 1.533(11)
C64 C74 1.537(11)
C65 C66 1.378(12)
C65 C70 1.394(12)
C66 C67 1.393(12)
C66 H66 0.9500
C67 C68 1.373(13)
C67 H67 0.9500
C68 C69 1.384(12)
C68 H68 0.9500
C69 C70 1.394(11)
C69 H69 0.9500
C71 C72 1.518(13)
C71 H71A 0.9900
C71 H71B 0.9900
C72 H72A 0.9800
C72 H72B 0.9800
C72 H72C 0.9800
C73 H73A 0.9800
C73 H73B 0.9800
C73 H73C 0.9800
C74 H74A 0.9800
C74 H74B 0.9800
C74 H74C 0.9800
Cl3 C96 1.750(8)
N5 C81 1.334(9)
N5 C88 1.395(10)
N5 C89 1.475(9)
N6 C103 1.371(10)
N6 C110 1.380(10)
N6 C111 1.446(11)
C81 C93 1.408(10)
C81 C82 1.508(10)
C82 C83 1.533(10)
C82 C91 1.533(11)
C82 C92 1.541(10)
C83 C88 1.384(11)
C83 C84 1.389(11)
C84 C85 1.377(13)
C84 H84 0.9500
C85 C86 1.376(13)
C85 H85 0.9500
C86 C87 1.360(12)
C86 H86 0.9500
C87 C88 1.392(10)
C87 H87 0.9500
C89 C90 1.502(12)
C89 H89A 0.9900
C89 H89B 0.9900
C90 H90A 0.9800
C90 H90B 0.9800
C90 H90C 0.9800
C91 H91A 0.9800
C91 H91B 0.9800
C91 H91C 0.9800
C92 H92A 0.9800
C92 H92B 0.9800
C92 H92C 0.9800
C93 C94 1.366(10)
C93 H93 0.9500
C94 C95 1.399(10)
C94 H94 0.9500
C95 C96 1.393(10)
C95 C100 1.517(10)
C96 C97 1.410(10)
C97 C101 1.363(10)
C97 C98 1.506(11)
C98 C99 1.502(11)
C98 H98A 0.9900
C98 H98B 0.9900
C99 C100 1.511(10)
C99 H99A 0.9900
C99 H99B 0.9900
C100 H10D 0.9900
C100 H10E 0.9900
C101 C102 1.421(10)
C101 H101 0.9500
C102 C103 1.389(11)
C102 H102 0.9500
C103 C104 1.519(12)
C104 C105 1.505(10)
C104 C114 1.536(12)
C104 C113 1.542(11)
C105 C106 1.374(11)
C105 C110 1.404(12)
C106 C107 1.388(12)
C106 H106 0.9500
C107 C108 1.355(14)
C107 H107 0.9500
C108 C109 1.395(13)
C108 H108 0.9500
C109 C110 1.404(11)
C109 H109 0.9500
C111 C112 1.553(11)
C111 H11D 0.9900
C111 H11E 0.9900
C112 H11F 0.9800
C112 H11G 0.9800
C112 H11H 0.9800
C113 H11I 0.9800
C113 H11J 0.9800
C113 H11K 0.9800
C114 H11L 0.9800
C114 H11M 0.9800
C114 H11N 0.9800
Cl4 C136 1.740(8)
N7 C121 1.370(9)
N7 C128 1.407(9)
N7 C129 1.459(10)
N8 C143 1.343(9)
N8 C150 1.418(9)
N8 C151 1.460(9)
C121 C133 1.363(11)
C121 C122 1.543(10)
C122 C123 1.504(10)
C122 C131 1.532(11)
C122 C132 1.535(11)
C123 C124 1.385(11)
C123 C128 1.387(11)
C124 C125 1.373(12)
C124 H124 0.9500
C125 C126 1.395(13)
C125 H125 0.9500
C126 C127 1.388(12)
C126 H126 0.9500
C127 C128 1.386(10)
C127 H127 0.9500
C129 C130 1.484(12)
C129 H12D 0.9900
C129 H12E 0.9900
C130 H13A 0.9800
C130 H13B 0.9800
C130 H13C 0.9800
C131 H13D 0.9800
C131 H13E 0.9800
C131 H13F 0.9800
C132 H13G 0.9800
C132 H13H 0.9800
C132 H13I 0.9800
C133 C134 1.411(10)
C133 H133 0.9500
C134 C135 1.367(10)
C134 H134 0.9500
C135 C136 1.444(10)
C135 C140 1.519(10)
C136 C137 1.364(11)
C137 C141 1.432(9)
C137 C138 1.500(10)
C138 C139 1.523(9)
C138 H13J 0.9900
C138 H13K 0.9900
C139 C140 1.515(11)
C139 H13L 0.9900
C139 H13M 0.9900
C140 H14A 0.9900
C140 H14B 0.9900
C141 C142 1.372(10)
C141 H141 0.9500
C142 C143 1.421(10)
C142 H142 0.9500
C143 C144 1.512(10)
C144 C145 1.507(10)
C144 C153 1.512(11)
C144 C154 1.546(10)
C145 C146 1.372(11)
C145 C150 1.402(10)
C146 C147 1.436(12)
C146 H146 0.9500
C147 C148 1.358(13)
C147 H147 0.9500
C148 C149 1.394(11)
C148 H148 0.9500
C149 C150 1.363(10)
C149 H149 0.9500
C151 C152 1.553(12)
C151 H15A 0.9900
C151 H15B 0.9900
C152 H15C 0.9800
C152 H15D 0.9800
C152 H15E 0.9800
C153 H15F 0.9800
C153 H15G 0.9800
C153 H15H 0.9800
C154 H15I 0.9800
C154 H15J 0.9800
C154 H15K 0.9800
P1 F5 1.569(5)
P1 F3 1.578(6)
P1 F6 1.583(6)
P1 F1 1.585(6)
P1 F4 1.585(5)
P1 F2 1.594(5)
P2 F9 1.567(7)
P2 F7 1.569(7)
P2 F10 1.593(6)
P2 F8 1.597(6)
P2 F11 1.597(6)
P2 F12 1.600(5)
P3 F18 1.575(6)
P3 F17 1.581(6)
P3 F14 1.582(6)
P3 F15 1.595(5)
P3 F13 1.596(5)
P3 F16 1.605(6)
P4 F24 1.564(6)
P4 F20 1.571(5)
P4 F22 1.582(7)
P4 F19 1.594(6)
P4 F23 1.601(6)
P4 F21 1.609(6)

loop_
_geom_torsion_atom_site_label_1
_geom_torsion_atom_site_label_2
_geom_torsion_atom_site_label_3
_geom_torsion_atom_site_label_4
_geom_torsion
C8 N1 C1 C13 170.8(7)
C9 N1 C1 C13 -4.2(12)
C8 N1 C1 C2 -8.9(8)
C9 N1 C1 C2 176.1(7)
N1 C1 C2 C3 7.3(8)
C13 C1 C2 C3 -172.3(8)
N1 C1 C2 C11 -109.1(7)
C13 C1 C2 C11 71.3(10)
N1 C1 C2 C12 125.8(7)
C13 C1 C2 C12 -53.8(11)
C11 C2 C3 C8 111.8(8)
C12 C2 C3 C8 -124.5(7)
C1 C2 C3 C8 -3.4(8)
C11 C2 C3 C4 -69.7(10)
C12 C2 C3 C4 54.0(11)
C1 C2 C3 C4 175.1(8)
C8 C3 C4 C5 0.0(12)
C2 C3 C4 C5 -178.4(8)
C3 C4 C5 C6 1.1(13)
C4 C5 C6 C7 -2.3(13)
C5 C6 C7 C8 2.3(12)
C4 C3 C8 N1 179.9(7)
C2 C3 C8 N1 -1.4(9)
C4 C3 C8 C7 0.1(12)
C2 C3 C8 C7 178.8(7)
C1 N1 C8 C3 6.7(9)
C9 N1 C8 C3 -178.2(7)
C1 N1 C8 C7 -173.6(8)
C9 N1 C8 C7 1.6(12)
C6 C7 C8 C3 -1.2(12)
C6 C7 C8 N1 179.1(7)
C1 N1 C9 C10 83.9(9)
C8 N1 C9 C10 -90.6(9)
N1 C1 C13 C14 -175.7(8)
C2 C1 C13 C14 3.8(13)
C1 C13 C14 C15 172.9(8)
C13 C14 C15 C16 -178.6(8)
C13 C14 C15 C20 2.6(13)
C14 C15 C16 C17 -178.1(8)
C20 C15 C16 C17 0.7(13)
C14 C15 C16 Cl1 4.3(12)
C20 C15 C16 Cl1 -176.9(6)
C15 C16 C17 C21 -177.9(8)
Cl1 C16 C17 C21 -0.4(12)
C15 C16 C17 C18 7.6(13)
Cl1 C16 C17 C18 -174.8(7)
C21 C17 C18 C19 150.5(9)
C16 C17 C18 C19 -34.8(13)
C17 C18 C19 C20 54.4(13)
C16 C15 C20 C19 17.7(12)
C14 C15 C20 C19 -163.4(9)
C18 C19 C20 C15 -45.6(13)
C16 C17 C21 C22 -170.6(8)
C18 C17 C21 C22 3.6(14)
C17 C21 C22 C23 174.4(9)
C21 C22 C23 N2 -174.0(9)
C21 C22 C23 C24 4.9(15)
C30 N2 C23 C22 -176.1(9)
C31 N2 C23 C22 8.4(15)
C30 N2 C23 C24 4.8(10)
C31 N2 C23 C24 -170.7(8)
C22 C23 C24 C34 57.5(11)
N2 C23 C24 C34 -123.4(8)
C22 C23 C24 C25 175.2(9)
N2 C23 C24 C25 -5.7(9)
C22 C23 C24 C33 -69.0(12)
N2 C23 C24 C33 110.1(8)
C34 C24 C25 C26 -59.7(12)
C33 C24 C25 C26 63.6(12)
C23 C24 C25 C26 -178.8(9)
C34 C24 C25 C30 124.0(8)
C33 C24 C25 C30 -112.8(8)
C23 C24 C25 C30 4.9(9)
C30 C25 C26 C27 -0.3(13)
C24 C25 C26 C27 -176.3(8)
C25 C26 C27 C28 0.1(13)
C26 C27 C28 C29 0.5(14)
C27 C28 C29 C30 -0.9(14)
C26 C25 C30 C29 -0.2(14)
C24 C25 C30 C29 176.6(8)
C26 C25 C30 N2 -179.2(8)
C24 C25 C30 N2 -2.4(10)
C28 C29 C30 C25 0.8(14)
C28 C29 C30 N2 179.7(9)
C23 N2 C30 C25 -1.5(11)
C31 N2 C30 C25 174.1(8)
C23 N2 C30 C29 179.4(9)
C31 N2 C30 C29 -4.9(15)
C23 N2 C31 C32 -97.0(11)
C30 N2 C31 C32 88.1(11)
C48 N3 C41 C53 172.2(7)
C49 N3 C41 C53 -8.0(12)
C48 N3 C41 C42 -6.7(9)
C49 N3 C41 C42 173.1(7)
N3 C41 C42 C43 5.8(9)
C53 C41 C42 C43 -172.9(8)
N3 C41 C42 C52 -109.9(7)
C53 C41 C42 C52 71.3(10)
N3 C41 C42 C51 124.8(7)
C53 C41 C42 C51 -53.9(12)
C41 C42 C43 C44 172.9(9)
C52 C42 C43 C44 -71.6(11)
C51 C42 C43 C44 50.8(12)
C41 C42 C43 C48 -2.8(9)
C52 C42 C43 C48 112.7(8)
C51 C42 C43 C48 -124.9(7)
C48 C43 C44 C45 -2.7(13)
C42 C43 C44 C45 -178.0(8)
C43 C44 C45 C46 3.7(13)
C44 C45 C46 C47 -2.7(13)
C45 C46 C47 C48 0.6(12)
C44 C43 C48 C47 0.6(12)
C42 C43 C48 C47 176.9(7)
C44 C43 C48 N3 -177.1(7)
C42 C43 C48 N3 -0.9(9)
C46 C47 C48 C43 0.4(12)
C46 C47 C48 N3 177.7(7)
C41 N3 C48 C43 4.7(9)
C49 N3 C48 C43 -175.1(7)
C41 N3 C48 C47 -172.9(8)
C49 N3 C48 C47 7.3(12)
C41 N3 C49 C50 88.3(10)
C48 N3 C49 C50 -92.0(8)
N3 C41 C53 C54 -174.1(8)
C42 C41 C53 C54 4.6(14)
C41 C53 C54 C55 173.7(8)
C53 C54 C55 C56 -177.4(8)
C53 C54 C55 C60 1.0(13)
C54 C55 C56 C57 -174.8(8)
C60 C55 C56 C57 6.7(13)
C54 C55 C56 Cl2 3.3(11)
C60 C55 C56 Cl2 -175.2(6)
C55 C56 C57 C61 179.8(8)
Cl2 C56 C57 C61 1.7(12)
C55 C56 C57 C58 2.6(14)
Cl2 C56 C57 C58 -175.5(8)
C61 C57 C58 C59 147.9(8)
C56 C57 C58 C59 -34.9(13)
C57 C58 C59 C60 56.9(11)
C54 C55 C60 C59 -161.2(8)
C56 C55 C60 C59 17.3(11)
C58 C59 C60 C55 -47.7(11)
C56 C57 C61 C62 -174.7(8)
C58 C57 C61 C62 2.4(14)
C57 C61 C62 C63 175.1(9)
C70 N4 C63 C62 -175.9(8)
C71 N4 C63 C62 3.4(14)
C70 N4 C63 C64 4.2(10)
C71 N4 C63 C64 -176.5(8)
C61 C62 C63 N4 -172.6(8)
C61 C62 C63 C64 7.3(14)
N4 C63 C64 C65 -4.6(9)
C62 C63 C64 C65 175.5(9)
N4 C63 C64 C73 -124.3(7)
C62 C63 C64 C73 55.8(11)
N4 C63 C64 C74 110.0(8)
C62 C63 C64 C74 -69.9(11)
C63 C64 C65 C66 -178.0(10)
C73 C64 C65 C66 -58.1(13)
C74 C64 C65 C66 65.7(12)
C63 C64 C65 C70 3.3(9)
C73 C64 C65 C70 123.3(8)
C74 C64 C65 C70 -112.9(9)
C70 C65 C66 C67 0.1(14)
C64 C65 C66 C67 -178.4(9)
C65 C66 C67 C68 -2.0(14)
C66 C67 C68 C69 2.1(14)
C67 C68 C69 C70 -0.2(14)
C66 C65 C70 C69 1.8(14)
C64 C65 C70 C69 -179.4(8)
C66 C65 C70 N4 -179.9(8)
C64 C65 C70 N4 -1.1(10)
C68 C69 C70 C65 -1.8(14)
C68 C69 C70 N4 -179.7(9)
C63 N4 C70 C65 -2.0(10)
C71 N4 C70 C65 178.7(8)
C63 N4 C70 C69 176.1(9)
C71 N4 C70 C69 -3.2(14)
C63 N4 C71 C72 -94.8(11)
C70 N4 C71 C72 84.4(10)
C88 N5 C81 C93 -176.2(7)
C89 N5 C81 C93 9.0(12)
C88 N5 C81 C82 4.9(9)
C89 N5 C81 C82 -170.0(7)
N5 C81 C82 C83 -5.0(8)
C93 C81 C82 C83 176.1(8)
N5 C81 C82 C91 -123.4(7)
C93 C81 C82 C91 57.7(11)
N5 C81 C82 C92 110.6(7)
C93 C81 C82 C92 -68.2(10)
C81 C82 C83 C88 3.6(8)
C91 C82 C83 C88 126.1(7)
C92 C82 C83 C88 -111.0(8)
C81 C82 C83 C84 -175.3(9)
C91 C82 C83 C84 -52.8(11)
C92 C82 C83 C84 70.1(11)
C88 C83 C84 C85 0.9(13)
C82 C83 C84 C85 179.7(8)
C83 C84 C85 C86 0.4(14)
C84 C85 C86 C87 -0.8(14)
C85 C86 C87 C88 -0.2(13)
C84 C83 C88 C87 -2.0(13)
C82 C83 C88 C87 179.0(7)
C84 C83 C88 N5 177.9(7)
C82 C83 C88 N5 -1.1(9)
C86 C87 C88 C83 1.6(12)
C86 C87 C88 N5 -178.2(8)
C81 N5 C88 C83 -2.3(9)
C89 N5 C88 C83 172.9(7)
C81 N5 C88 C87 177.5(8)
C89 N5 C88 C87 -7.2(13)
C81 N5 C89 C90 96.1(9)
C88 N5 C89 C90 -78.3(9)
N5 C81 C93 C94 176.3(8)
C82 C81 C93 C94 -4.9(13)
C81 C93 C94 C95 -174.1(8)
C93 C94 C95 C96 172.7(8)
C93 C94 C95 C100 -5.6(12)
C94 C95 C96 C97 175.9(8)
C100 C95 C96 C97 -5.7(12)
C94 C95 C96 Cl3 -2.7(11)
C100 C95 C96 Cl3 175.7(6)
C95 C96 C97 C101 175.3(8)
Cl3 C96 C97 C101 -6.0(11)
C95 C96 C97 C98 -2.0(12)
Cl3 C96 C97 C98 176.7(6)
C101 C97 C98 C99 -144.6(8)
C96 C97 C98 C99 32.7(10)
C97 C98 C99 C100 -56.1(10)
C98 C99 C100 C95 48.2(10)
C96 C95 C100 C99 -17.8(10)
C94 C95 C100 C99 160.6(7)
C96 C97 C101 C102 173.8(8)
C98 C97 C101 C102 -9.0(13)
C97 C101 C102 C103 178.5(8)
C110 N6 C103 C102 173.0(7)
C111 N6 C103 C102 -5.3(12)
C110 N6 C103 C104 -5.8(9)
C111 N6 C103 C104 175.9(7)
C101 C102 C103 N6 172.2(7)
C101 C102 C103 C104 -9.2(14)
N6 C103 C104 C105 5.5(8)
C102 C103 C104 C105 -173.2(8)
N6 C103 C104 C114 124.6(7)
C102 C103 C104 C114 -54.1(11)
N6 C103 C104 C113 -108.6(7)
C102 C103 C104 C113 72.8(11)
C103 C104 C105 C106 177.4(9)
C114 C104 C105 C106 57.0(12)
C113 C104 C105 C106 -66.7(12)
C103 C104 C105 C110 -3.3(8)
C114 C104 C105 C110 -123.7(8)
C113 C104 C105 C110 112.6(8)
C110 C105 C106 C107 0.2(13)
C104 C105 C106 C107 179.5(8)
C105 C106 C107 C108 -0.9(13)
C106 C107 C108 C109 1.9(14)
C107 C108 C109 C110 -2.1(13)
C103 N6 C110 C105 3.7(9)
C111 N6 C110 C105 -178.1(7)
C103 N6 C110 C109 -176.3(8)
C111 N6 C110 C109 2.0(14)
C106 C105 C110 N6 179.5(8)
C104 C105 C110 N6 0.1(9)
C106 C105 C110 C109 -0.6(12)
C104 C105 C110 C109 -179.9(8)
C108 C109 C110 N6 -178.6(8)
C108 C109 C110 C105 1.4(12)
C103 N6 C111 C112 88.8(10)
C110 N6 C111 C112 -89.3(10)
C128 N7 C121 C133 173.1(8)
C129 N7 C121 C133 -2.5(12)
C128 N7 C121 C122 -5.5(9)
C129 N7 C121 C122 178.9(7)
C133 C121 C122 C123 -172.0(8)
N7 C121 C122 C123 6.5(8)
C133 C121 C122 C131 -54.8(11)
N7 C121 C122 C131 123.6(7)
C133 C121 C122 C132 70.5(11)
N7 C121 C122 C132 -111.0(7)
C131 C122 C123 C124 59.1(11)
C132 C122 C123 C124 -65.9(12)
C121 C122 C123 C124 176.4(9)
C131 C122 C123 C128 -122.7(8)
C132 C122 C123 C128 112.3(8)
C121 C122 C123 C128 -5.4(9)
C128 C123 C124 C125 -1.3(13)
C122 C123 C124 C125 176.8(9)
C123 C124 C125 C126 -0.1(14)
C124 C125 C126 C127 1.5(14)
C125 C126 C127 C128 -1.4(13)
C126 C127 C128 C123 -0.1(12)
C126 C127 C128 N7 -179.5(8)
C124 C123 C128 C127 1.4(13)
C122 C123 C128 C127 -177.0(7)
C124 C123 C128 N7 -179.1(7)
C122 C123 C128 N7 2.5(9)
C121 N7 C128 C127 -178.5(8)
C129 N7 C128 C127 -2.8(13)
C121 N7 C128 C123 2.0(9)
C129 N7 C128 C123 177.7(7)
C121 N7 C129 C130 88.7(10)
C128 N7 C129 C130 -86.4(10)
N7 C121 C133 C134 175.0(7)
C122 C121 C133 C134 -6.7(14)
C121 C133 C134 C135 177.2(8)
C133 C134 C135 C136 170.6(8)
C133 C134 C135 C140 -6.3(13)
C134 C135 C136 C137 177.6(8)
C140 C135 C136 C137 -5.3(12)
C134 C135 C136 Cl4 -1.8(11)
C140 C135 C136 Cl4 175.3(6)
C135 C136 C137 C141 178.3(7)
Cl4 C136 C137 C141 -2.4(11)
C135 C136 C137 C138 -4.1(12)
Cl4 C136 C137 C138 175.2(6)
C136 C137 C138 C139 -18.9(10)
C141 C137 C138 C139 158.7(7)
C137 C138 C139 C140 50.4(9)
C138 C139 C140 C135 -59.5(8)
C134 C135 C140 C139 -145.9(7)
C136 C135 C140 C139 36.9(9)
C136 C137 C141 C142 175.1(8)
C138 C137 C141 C142 -2.6(12)
C137 C141 C142 C143 -174.3(7)
C150 N8 C143 C142 -178.6(7)
C151 N8 C143 C142 6.5(12)
C150 N8 C143 C144 2.4(8)
C151 N8 C143 C144 -172.4(7)
C141 C142 C143 N8 173.4(7)
C141 C142 C143 C144 -7.9(13)
N8 C143 C144 C145 -4.0(8)
C142 C143 C144 C145 177.2(8)
N8 C143 C144 C153 -123.2(7)
C142 C143 C144 C153 58.0(11)
N8 C143 C144 C154 112.1(7)
C142 C143 C144 C154 -66.7(10)
C143 C144 C145 C146 -175.6(9)
C153 C144 C145 C146 -53.5(11)
C154 C144 C145 C146 69.9(11)
C143 C144 C145 C150 4.1(8)
C153 C144 C145 C150 126.2(7)
C154 C144 C145 C150 -110.3(7)
C150 C145 C146 C147 -1.0(12)
C144 C145 C146 C147 178.8(8)
C145 C146 C147 C148 1.1(13)
C146 C147 C148 C149 -1.0(14)
C147 C148 C149 C150 0.7(12)
C148 C149 C150 C145 -0.6(12)
C148 C149 C150 N8 -175.9(7)
C146 C145 C150 C149 0.8(12)
C144 C145 C150 C149 -179.0(7)
C146 C145 C150 N8 176.8(7)
C144 C145 C150 N8 -3.0(8)
C143 N8 C150 C149 176.1(8)
C151 N8 C150 C149 -8.6(12)
C143 N8 C150 C145 0.4(9)
C151 N8 C150 C145 175.6(7)
C143 N8 C151 C152 97.0(9)
C150 N8 C151 C152 -77.4(9)

loop_
_cell_oxdiff_twin_id
_cell_oxdiff_twin_matrix_11
_cell_oxdiff_twin_matrix_12
_cell_oxdiff_twin_matrix_13
_cell_oxdiff_twin_matrix_21
_cell_oxdiff_twin_matrix_22
_cell_oxdiff_twin_matrix_23
_cell_oxdiff_twin_matrix_31
_cell_oxdiff_twin_matrix_32
_cell_oxdiff_twin_matrix_33
1 1.0000 0.0000 0.0000 0.0000 1.0000 0.0000 0.0000 0.0000 1.0000
2 -0.9999 -0.0001 0.0002 0.0023 -1.0005 -0.0017 0.6363 -0.0011 0.9995
